data_7015313
loop_
_publ_author_name
'Vajpayee, Vaishali'
'Kim, Hyunuk'
'Mishra, Anurag'
'Mukherjee, Partha Sarathi'
'Stang, Peter J.'
'Lee, Min Hyung'
'Kim, Hwan Kyu'
'Chi, Ki-Whan'

_publ_section_title
;
 Self-assembled molecular squares containing metal-based donor:
 synthesis and application in the sensing of nitro-aromatics.
;
_journal_issue 13
_journal_name_full 'Dalton transactions (Cambridge, England : 2003)'
_journal_page_first 3112
_journal_page_last 3115
_journal_paper_doi 10.1039/c0dt01481h
_journal_volume 40
_journal_year 2011
_chemical_formula_sum 'C128.52 H147.02 F12 Fe2 N4 O14.99 P8 Pd2 Pt2 S4'
_chemical_formula_weight 3306.28
_chemical_name_systematic
;
?
;
_space_group_IT_number 2
_symmetry_cell_setting triclinic
_symmetry_space_group_name_Hall '-P 1'
_symmetry_space_group_name_H-M 'P -1'
_atom_sites_solution_hydrogens geom
_atom_sites_solution_primary direct
_atom_sites_solution_secondary difmap
_audit_creation_method SHELXL-97
_cell_angle_alpha 94.76(3)
_cell_angle_beta 93.90(3)
_cell_angle_gamma 94.29(3)
_cell_formula_units_Z 2
_cell_length_a 13.682(3)
_cell_length_b 20.077(4)
_cell_length_c 26.280(5)
_cell_measurement_reflns_used 15079
_cell_measurement_temperature 100(2)
_cell_measurement_theta_max 30.38
_cell_measurement_theta_min 1.70
_cell_volume 7154(3)
_computing_cell_refinement 'DENZO (Z. Otwinowski and W. Minor, 1997)'
_computing_data_collection 'ADSC Quantum software'
_computing_data_reduction 'HKL2000 (Z. Otwinowski and W. Minor, 1997)'
_computing_molecular_graphics 'Materials Studio 5.0'
_computing_publication_material 'Materials Studio 5.0'
_computing_structure_refinement 'SHELXL-97 (Sheldrick, 1997)'
_computing_structure_solution 'SHELXS-97 (Sheldrick, 1990)'
_diffrn_ambient_temperature 100(2)
_diffrn_measured_fraction_theta_full 0.915
_diffrn_measured_fraction_theta_max 0.708
_diffrn_measurement_device_type 'CCD area detector'
_diffrn_measurement_method 'omega scan'
_diffrn_radiation_monochromator 'Si(111) double crystal monochromator'
_diffrn_radiation_source 'bending magnet 6B MX beamline'
_diffrn_radiation_type synchrotron
_diffrn_radiation_wavelength 0.90000
_diffrn_reflns_av_R_equivalents 0.0195
_diffrn_reflns_av_sigmaI/netI 0.0322
_diffrn_reflns_limit_h_max 14
_diffrn_reflns_limit_h_min -14
_diffrn_reflns_limit_k_max 21
_diffrn_reflns_limit_k_min -21
_diffrn_reflns_limit_l_max 26
_diffrn_reflns_limit_l_min -26
_diffrn_reflns_number 29184
_diffrn_reflns_theta_full 25.00
_diffrn_reflns_theta_max 30.38
_diffrn_reflns_theta_min 1.70
_exptl_absorpt_coefficient_mu 4.228
_exptl_absorpt_correction_T_max 0.8836
_exptl_absorpt_correction_T_min 0.4852
_exptl_absorpt_correction_type multi-scan
_exptl_absorpt_process_details HKL2000
_exptl_crystal_colour colorless
_exptl_crystal_density_diffrn 1.535
_exptl_crystal_density_method 'not measured'
_exptl_crystal_description needle
_exptl_crystal_F_000 3316
_exptl_crystal_size_max 0.20
_exptl_crystal_size_mid 0.03
_exptl_crystal_size_min 0.03
_refine_diff_density_max 1.594
_refine_diff_density_min -1.405
_refine_diff_density_rms 0.135
_refine_ls_extinction_coef 0.0035(3)
_refine_ls_extinction_expression Fc^*^=kFc[1+0.001xFc^2^\l^3^/sin(2\q)]^-1/4^
_refine_ls_extinction_method SHELXL
_refine_ls_goodness_of_fit_ref 1.104
_refine_ls_hydrogen_treatment constr
_refine_ls_matrix_type full
_refine_ls_number_parameters 1651
_refine_ls_number_reflns 15082
_refine_ls_number_restraints 498
_refine_ls_restrained_S_all 1.127
_refine_ls_R_factor_all 0.0927
_refine_ls_R_factor_gt 0.0800
_refine_ls_shift/su_max 0.001
_refine_ls_shift/su_mean 0.000
_refine_ls_structure_factor_coef Fsqd
_refine_ls_weighting_details 'calc w=1/[\s^2^(Fo^2^)+(0.1854P)^2^+6.6957P] where P=(Fo^2^+2Fc^2^)/3'
_refine_ls_weighting_scheme calc
_refine_ls_wR_factor_gt 0.2329
_refine_ls_wR_factor_ref 0.2499
_reflns_number_gt 12073
_reflns_number_total 15082
_reflns_threshold_expression >2sigma(I)
_cod_data_source_file c0dt01481h.txt
_cod_data_source_block p-1
_cod_depositor_comments
;
The following automatic conversions were performed:
'_symmetry_cell_setting' value 'Triclinic' changed to 'triclinic'
according to '/home/saulius/struct/CIF-dictionaries/cif_core.dic'
dictionary named 'cif_core.dic' version 2.4.1 from 2010-06-29.

Automatic conversion script
Id: cif_fix_enum 1555 2011-01-17 13:19:09Z saulius 
;
_cod_original_cell_volume 7154(2)
_cod_original_sg_symbol_H-M P-1
_cod_database_code 7015313

loop_
_symmetry_equiv_pos_as_xyz
'x, y, z'
'-x, -y, -z'

loop_
_atom_site_label
_atom_site_type_symbol
_atom_site_fract_x
_atom_site_fract_y
_atom_site_fract_z
_atom_site_U_iso_or_equiv
_atom_site_adp_type
_atom_site_occupancy
_atom_site_symmetry_multiplicity
_atom_site_calc_flag
_atom_site_refinement_flags
_atom_site_disorder_assembly
_atom_site_disorder_group
Pt1 Pt 1.27172(4) 0.98810(3) 0.71721(2) 0.0913(3) Uani 1 1 d . . .
Pt2 Pt 0.54496(5) 0.75039(3) 0.83781(2) 0.0947(3) Uani 1 1 d . . .
Pd1 Pd 1.74352(6) 1.33803(4) 0.85507(3) 0.0739(3) Uani 1 1 d . . .
Pd2 Pd 0.78013(7) 0.72904(4) 0.50514(3) 0.0772(3) Uani 1 1 d . . .
Fe1 Fe 2.01345(12) 1.43363(9) 0.81748(7) 0.0815(5) Uani 1 1 d . . .
Fe2 Fe 0.68143(16) 0.67843(10) 0.34748(8) 0.0956(6) Uani 1 1 d . . .
P1 P 1.8414(2) 1.42280(16) 0.90269(12) 0.0754(8) Uani 1 1 d . . .
P2 P 1.7977(2) 1.35439(16) 0.77536(12) 0.0777(9) Uani 1 1 d . . .
P3 P 0.8617(2) 0.74514(16) 0.43343(13) 0.0826(9) Uani 1 1 d . . .
P4 P 0.6353(3) 0.67466(17) 0.46963(14) 0.0898(10) Uani 1 1 d . . .
P5 P 1.1488(3) 1.0191(2) 0.76746(17) 0.1081(13) Uani 1 1 d D . .
P6 P 1.3944(3) 0.9611(2) 0.66482(16) 0.1038(12) Uani 1 1 d D . .
P7 P 0.6973(3) 0.7976(2) 0.86991(16) 0.1093(13) Uani 1 1 d D . .
P8 P 0.3903(4) 0.7141(3) 0.80223(17) 0.1221(16) Uani 1 1 d D . .
N1 N 0.7206(8) 0.7289(5) 0.5760(4) 0.080(3) Uani 1 1 d . . .
N2 N 0.3197(7) 0.6839(6) 1.0775(4) 0.082(3) Uani 1 1 d . . .
N3 N 1.6418(7) 1.2620(5) 0.8219(4) 0.079(3) Uani 1 1 d . . .
N4 N 0.9042(8) 0.7758(5) 0.5480(4) 0.075(3) Uani 1 1 d . . .
C1 C 0.7445(10) 0.6847(6) 0.6098(5) 0.088(4) Uani 1 1 d . . .
H1A H 0.7832 0.6494 0.5992 0.105 Uiso 1 1 calc R . .
C2 C 0.6689(10) 0.7786(7) 0.5914(6) 0.096(4) Uani 1 1 d . . .
H2A H 0.6529 0.8110 0.5685 0.115 Uiso 1 1 calc R . .
C3 C 0.6364(11) 0.7846(7) 0.6422(5) 0.096(4) Uani 1 1 d . . .
H3A H 0.5989 0.8207 0.6522 0.115 Uiso 1 1 calc R . .
C4 C 0.7158(11) 0.6882(7) 0.6587(6) 0.097(4) Uani 1 1 d . . .
H4A H 0.7349 0.6557 0.6809 0.117 Uiso 1 1 calc R . .
C5 C 0.6584(11) 0.7392(7) 0.6768(5) 0.093(4) Uani 1 1 d . . .
C6 C 0.6252(13) 0.7432(7) 0.7256(6) 0.107(5) Uani 1 1 d . . .
C7 C 0.5943(13) 0.7479(7) 0.7700(6) 0.105(4) Uani 1 1 d . . .
C8 C 0.3276(10) 0.7506(7) 1.0057(5) 0.087(4) Uani 1 1 d . . .
H8A H 0.3011 0.7839 0.9863 0.105 Uiso 1 1 calc R . .
C9 C 0.4473(11) 0.6745(10) 1.0204(6) 0.113(5) Uani 1 1 d . . .
H9A H 0.5037 0.6530 1.0111 0.135 Uiso 1 1 calc R . .
C10 C 0.4107(11) 0.7224(9) 0.9915(6) 0.103(5) Uani 1 1 d . . .
C11 C 0.2816(10) 0.7307(7) 1.0485(5) 0.092(4) Uani 1 1 d . . .
H11A H 0.2231 0.7499 1.0576 0.110 Uiso 1 1 calc R . .
C12 C 0.4008(10) 0.6580(8) 1.0633(6) 0.101(4) Uani 1 1 d . . .
H12A H 0.4286 0.6264 1.0837 0.121 Uiso 1 1 calc R . .
C13 C 0.4922(11) 0.7484(8) 0.9074(6) 0.104(4) Uani 1 1 d . . .
C14 C 1.5459(9) 1.2753(6) 0.8150(5) 0.080(3) Uani 1 1 d . . .
H14A H 1.5283 1.3200 0.8212 0.096 Uiso 1 1 calc R . .
C15 C 1.6656(9) 1.2007(8) 0.8110(5) 0.091(4) Uani 1 1 d . . .
H15A H 1.7330 1.1922 0.8150 0.110 Uiso 1 1 calc R . .
C16 C 1.4738(9) 1.2244(7) 0.7992(5) 0.084(4) Uani 1 1 d . . .
H16A H 1.4069 1.2342 0.7967 0.100 Uiso 1 1 calc R . .
C17 C 1.4968(9) 1.1605(7) 0.7871(5) 0.088(4) Uani 1 1 d . . .
C18 C 1.4232(10) 1.1076(7) 0.7700(5) 0.096(4) Uani 1 1 d . . .
C19 C 1.3649(10) 1.0602(7) 0.7521(5) 0.093(4) Uani 1 1 d . . .
C20 C 1.1769(11) 0.9192(7) 0.6786(6) 0.103(4) Uani 1 1 d . . .
C21 C 1.1218(10) 0.8816(7) 0.6500(6) 0.098(4) Uani 1 1 d . . .
C22 C 1.0494(11) 0.8456(7) 0.6152(5) 0.092(4) Uani 1 1 d . . .
C23 C 0.9696(11) 0.8769(7) 0.5960(5) 0.091(4) Uani 1 1 d . . .
H23A H 0.9627 0.9227 0.6061 0.110 Uiso 1 1 calc R . .
C24 C 0.9779(10) 0.7439(7) 0.5661(5) 0.084(4) Uani 1 1 d . . .
H24A H 0.9803 0.6975 0.5561 0.101 Uiso 1 1 calc R . .
C25 C 0.9006(10) 0.8408(7) 0.5619(5) 0.088(4) Uani 1 1 d . . .
H25A H 0.8479 0.8633 0.5477 0.106 Uiso 1 1 calc R . .
C26 C 1.0511(10) 0.7769(7) 0.5991(5) 0.091(4) Uani 1 1 d . . .
H26A H 1.1040 0.7530 0.6113 0.109 Uiso 1 1 calc R . .
C27 C 1.5967(9) 1.1469(7) 0.7938(5) 0.092(4) Uani 1 1 d . . .
H27A H 1.6164 1.1028 0.7870 0.110 Uiso 1 1 calc R . .
C28 C 0.4564(11) 0.7399(9) 0.9458(6) 0.106(5) Uani 1 1 d . . .
C1P C 1.7748(9) 1.4934(7) 0.9254(5) 0.084(3) Uani 1 1 d . . .
C2P C 1.6755(9) 1.4980(8) 0.9078(6) 0.098(4) Uani 1 1 d . . .
H2PA H 1.6409 1.4625 0.8862 0.117 Uiso 1 1 calc R . .
C3P C 1.8217(9) 1.5447(6) 0.9565(5) 0.080(3) Uani 1 1 d . . .
H3PA H 1.8888 1.5428 0.9679 0.097 Uiso 1 1 calc R . .
C4P C 1.6300(11) 1.5541(9) 0.9222(7) 0.116(5) Uani 1 1 d . . .
H4PA H 1.5640 1.5576 0.9097 0.139 Uiso 1 1 calc R . .
C5P C 1.7723(11) 1.6008(8) 0.9722(6) 0.107(5) Uani 1 1 d . . .
H5PA H 1.8045 1.6359 0.9952 0.129 Uiso 1 1 calc R . .
C6P C 1.6765(12) 1.6042(8) 0.9538(6) 0.108(5) Uani 1 1 d . . .
H6PA H 1.6429 1.6425 0.9635 0.129 Uiso 1 1 calc R . .
C7P C 1.9589(10) 1.3393(7) 0.9517(6) 0.092(4) Uani 1 1 d . . .
H7PA H 1.9823 1.3307 0.9187 0.110 Uiso 1 1 calc R . .
C8P C 1.8928(9) 1.3869(6) 0.9582(5) 0.080(3) Uani 1 1 d . . .
C9P C 1.9934(11) 1.3031(8) 0.9912(7) 0.105(4) Uani 1 1 d . . .
H9PA H 2.0389 1.2705 0.9846 0.126 Uiso 1 1 calc R . .
C10P C 1.9621(16) 1.3139(10) 1.0403(8) 0.127(6) Uani 1 1 d . . .
H10B H 1.9847 1.2891 1.0674 0.152 Uiso 1 1 calc R . .
C11P C 1.8962(15) 1.3626(10) 1.0480(6) 0.120(6) Uani 1 1 d . . .
H11B H 1.8751 1.3718 1.0814 0.144 Uiso 1 1 calc R . .
C12P C 1.8583(11) 1.4000(7) 1.0071(5) 0.097(4) Uani 1 1 d . . .
H12B H 1.8120 1.4322 1.0130 0.116 Uiso 1 1 calc R . .
C13P C 1.7425(9) 1.4231(6) 0.7499(5) 0.078(3) Uani 1 1 d . . .
C14P C 1.6675(9) 1.4506(7) 0.7742(5) 0.088(4) Uani 1 1 d . . .
H14B H 1.6464 1.4325 0.8042 0.105 Uiso 1 1 calc R . .
C15P C 1.6212(11) 1.5046(8) 0.7559(6) 0.101(4) Uani 1 1 d . . .
H15B H 1.5707 1.5237 0.7739 0.121 Uiso 1 1 calc R . .
C16P C 1.7684(14) 1.4486(8) 0.7038(6) 0.113(5) Uani 1 1 d . . .
H16B H 1.8182 1.4293 0.6854 0.135 Uiso 1 1 calc R . .
C17P C 1.7221(14) 1.5015(9) 0.6848(6) 0.116(5) Uani 1 1 d . . .
H17A H 1.7402 1.5181 0.6537 0.139 Uiso 1 1 calc R . .
C18P C 1.6501(11) 1.5298(7) 0.7112(7) 0.107(5) Uani 1 1 d . . .
H18A H 1.6198 1.5669 0.6988 0.128 Uiso 1 1 calc R . .
C19P C 1.7608(10) 1.2844(6) 0.7281(5) 0.080(3) Uani 1 1 d . . .
C20P C 1.8214(10) 1.2349(7) 0.7201(5) 0.085(3) Uani 1 1 d . . .
H20A H 1.8839 1.2372 0.7385 0.102 Uiso 1 1 calc R . .
C21P C 1.6686(10) 1.2800(7) 0.7023(5) 0.090(4) Uani 1 1 d . . .
H21A H 1.6255 1.3144 0.7081 0.109 Uiso 1 1 calc R . .
C22P C 1.7917(12) 1.1809(7) 0.6849(6) 0.103(4) Uani 1 1 d . . .
H22A H 1.8352 1.1469 0.6787 0.124 Uiso 1 1 calc R . .
C23P C 1.7005(13) 1.1754(7) 0.6586(6) 0.102(4) Uani 1 1 d . . .
H23B H 1.6818 1.1378 0.6347 0.122 Uiso 1 1 calc R . .
C24P C 1.6387(12) 1.2225(8) 0.6665(5) 0.102(5) Uani 1 1 d . . .
H24B H 1.5754 1.2184 0.6488 0.122 Uiso 1 1 calc R . .
C25P C 0.9501(9) 0.6852(6) 0.4226(4) 0.084(3) Uani 1 1 d D . .
C26P C 0.9473(12) 0.6276(6) 0.4472(6) 0.115(5) Uani 1 1 d D . .
H26B H 0.8965 0.6188 0.4692 0.138 Uiso 1 1 calc R . .
C27P C 1.0270(9) 0.6987(7) 0.3915(5) 0.093(4) Uani 1 1 d D . .
H27B H 1.0300 0.7387 0.3746 0.112 Uiso 1 1 calc R . .
C28P C 1.0989(12) 0.6540(7) 0.3853(6) 0.106(5) Uani 1 1 d D . .
H28D H 1.1520 0.6638 0.3650 0.127 Uiso 1 1 calc R . .
C29P C 1.0168(14) 0.5825(9) 0.4406(7) 0.147(8) Uani 1 1 d D . .
H29A H 1.0131 0.5426 0.4576 0.176 Uiso 1 1 calc R . .
C30P C 1.0925(14) 0.5948(8) 0.4092(7) 0.133(7) Uani 1 1 d D . .
H30A H 1.1396 0.5629 0.4040 0.160 Uiso 1 1 calc R . .
C31P C 0.9334(9) 0.8258(6) 0.4416(5) 0.086(4) Uani 1 1 d D . .
C32P C 0.8911(11) 0.8823(6) 0.4280(7) 0.112(5) Uani 1 1 d D . .
H32A H 0.8250 0.8786 0.4137 0.135 Uiso 1 1 calc R . .
C33P C 1.0312(9) 0.8324(7) 0.4625(5) 0.095(4) Uani 1 1 d D . .
H33A H 1.0620 0.7936 0.4714 0.114 Uiso 1 1 calc R . .
C34P C 0.9438(14) 0.9455(8) 0.4350(10) 0.167(9) Uani 1 1 d D . .
H34A H 0.9144 0.9843 0.4251 0.201 Uiso 1 1 calc R . .
C35P C 1.0828(13) 0.8943(8) 0.4704(6) 0.127(6) Uani 1 1 d D . .
H35A H 1.1483 0.8985 0.4855 0.153 Uiso 1 1 calc R . .
C36P C 0.6020(11) 0.6083(8) 0.5105(6) 0.100(4) Uani 1 1 d . . .
C37P C 0.5435(12) 0.6183(8) 0.5504(6) 0.113(5) Uani 1 1 d . . .
H37A H 0.5158 0.6599 0.5566 0.136 Uiso 1 1 calc R . .
C38P C 0.6475(14) 0.5488(9) 0.5023(7) 0.120(6) Uani 1 1 d . . .
H38A H 0.6898 0.5426 0.4754 0.144 Uiso 1 1 calc R . .
C39P C 0.6285(17) 0.4982(10) 0.5353(8) 0.145(8) Uani 1 1 d . . .
H39A H 0.6585 0.4573 0.5304 0.174 Uiso 1 1 calc R . .
C40P C 0.5248(17) 0.5657(13) 0.5825(7) 0.156(9) Uani 1 1 d . . .
H40A H 0.4828 0.5710 0.6097 0.187 Uiso 1 1 calc R . .
C41P C 0.5371(10) 0.7294(7) 0.4702(5) 0.090(4) Uani 1 1 d . . .
C42P C 0.5514(12) 0.7981(7) 0.4757(5) 0.097(4) Uani 1 1 d . . .
H42A H 0.6172 0.8176 0.4791 0.117 Uiso 1 1 calc R . .
C43P C 0.4361(12) 0.7030(9) 0.4660(6) 0.110(5) Uani 1 1 d . . .
H43A H 0.4204 0.6558 0.4626 0.132 Uiso 1 1 calc R . .
C44P C 0.4762(12) 0.8415(9) 0.4767(6) 0.106(4) Uani 1 1 d . . .
H44A H 0.4899 0.8888 0.4804 0.127 Uiso 1 1 calc R . .
C45P C 0.3622(13) 0.7455(11) 0.4669(6) 0.115(5) Uani 1 1 d . . .
H45A H 0.2955 0.7277 0.4639 0.138 Uiso 1 1 calc R . .
C46P C 0.3838(13) 0.8133(10) 0.4723(6) 0.117(5) Uani 1 1 d . . .
H46A H 0.3312 0.8417 0.4728 0.140 Uiso 1 1 calc R . .
C47P C 0.5693(18) 0.5065(11) 0.5733(9) 0.143(9) Uani 1 1 d . . .
H47A H 0.5575 0.4710 0.5945 0.172 Uiso 1 1 calc R . .
C48P C 1.0389(15) 0.9501(9) 0.4564(8) 0.147(7) Uani 1 1 d D . .
H48A H 1.0749 0.9927 0.4617 0.176 Uiso 1 1 calc R . .
C1E C 1.5161(11) 0.9647(12) 0.6958(7) 0.153(7) Uani 1 1 d DU . .
H1EA H 1.5708 0.9838 0.6800 0.184 Uiso 1 1 calc R . .
C2E C 1.5295(15) 0.9385(10) 0.7446(8) 0.137(6) Uani 1 1 d U . .
H2EA H 1.5994 0.9442 0.7565 0.206 Uiso 1 1 calc R . .
H2EB H 1.5071 0.8907 0.7413 0.206 Uiso 1 1 calc R . .
H2EC H 1.4914 0.9627 0.7692 0.206 Uiso 1 1 calc R . .
C3E C 1.3760(13) 0.8905(8) 0.6173(6) 0.130(6) Uani 1 1 d DU . .
H3EA H 1.3152 0.8950 0.5956 0.156 Uiso 1 1 calc R . .
H3EB H 1.4314 0.8920 0.5949 0.156 Uiso 1 1 calc R . .
C4E C 1.3683(19) 0.8256(13) 0.6378(11) 0.182(9) Uani 1 1 d U . .
H4EA H 1.3585 0.7901 0.6095 0.273 Uiso 1 1 calc R . .
H4EB H 1.3123 0.8228 0.6591 0.273 Uiso 1 1 calc R . .
H4EC H 1.4288 0.8199 0.6585 0.273 Uiso 1 1 calc R . .
C5E C 1.0663(16) 0.9466(11) 0.7790(10) 0.204(12) Uani 1 1 d DU . .
H5EA H 1.0700 0.9047 0.7599 0.245 Uiso 1 1 calc R . .
C6E C 0.993(2) 0.9536(14) 0.8185(11) 0.200(10) Uani 1 1 d U . .
H6EA H 0.9549 0.9106 0.8195 0.300 Uiso 1 1 calc R . .
H6EB H 0.9491 0.9878 0.8097 0.300 Uiso 1 1 calc R . .
H6EC H 1.0278 0.9669 0.8521 0.300 Uiso 1 1 calc R . .
C7E C 1.1846(16) 1.0621(13) 0.8302(7) 0.169(9) Uani 1 1 d DU . .
H7EA H 1.2223 1.1051 0.8260 0.203 Uiso 1 1 calc R . .
H7EB H 1.1248 1.0725 0.8475 0.203 Uiso 1 1 calc R . .
C8E C 1.241(2) 1.0247(13) 0.8606(11) 0.179(9) Uani 1 1 d U . .
H8EA H 1.2586 1.0499 0.8940 0.268 Uiso 1 1 calc R . .
H8EB H 1.3011 1.0151 0.8440 0.268 Uiso 1 1 calc R . .
H8EC H 1.2036 0.9824 0.8656 0.268 Uiso 1 1 calc R . .
C9E C 1.063(2) 1.0708(18) 0.7372(13) 0.255(16) Uani 1 1 d DU . .
H9EA H 0.9940 1.0585 0.7346 0.305 Uiso 1 1 calc R . .
C10E C 1.0992(15) 1.1271(10) 0.7185(8) 0.150(7) Uani 1 1 d U . .
H10C H 1.0450 1.1514 0.7049 0.225 Uiso 1 1 calc R . .
H10D H 1.1414 1.1154 0.6910 0.225 Uiso 1 1 calc R . .
H10E H 1.1378 1.1556 0.7459 0.225 Uiso 1 1 calc R . .
C11E C 0.7264(13) 0.7994(9) 0.9384(5) 0.128(6) Uani 1 1 d DU . .
H11C H 0.6723 0.8189 0.9563 0.154 Uiso 1 1 calc R . .
H11D H 0.7294 0.7528 0.9476 0.154 Uiso 1 1 calc R . .
C12E C 0.8280(16) 0.8415(11) 0.9587(9) 0.153(7) Uani 1 1 d U . .
H12C H 0.8383 0.8400 0.9959 0.230 Uiso 1 1 calc R . .
H12D H 0.8252 0.8881 0.9507 0.230 Uiso 1 1 calc R . .
H12E H 0.8824 0.8219 0.9420 0.230 Uiso 1 1 calc R . .
C13E C 0.7121(12) 0.8854(7) 0.8558(7) 0.129(6) Uani 1 1 d DU . .
H13A H 0.7796 0.9039 0.8680 0.154 Uiso 1 1 calc R . .
H13B H 0.7052 0.8872 0.8182 0.154 Uiso 1 1 calc R . .
C14E C 0.6397(15) 0.9296(10) 0.8798(8) 0.139(6) Uani 1 1 d U . .
H14C H 0.6523 0.9756 0.8704 0.209 Uiso 1 1 calc R . .
H14D H 0.6472 0.9294 0.9171 0.209 Uiso 1 1 calc R . .
H14E H 0.5726 0.9126 0.8673 0.209 Uiso 1 1 calc R . .
C15E C 0.8010(12) 0.7606(11) 0.8411(8) 0.145(7) Uani 1 1 d DU . .
H15C H 0.7981 0.7687 0.8043 0.174 Uiso 1 1 calc R . .
H15D H 0.8628 0.7841 0.8575 0.174 Uiso 1 1 calc R . .
C16E C 0.3014(13) 0.6805(10) 0.8433(8) 0.147(7) Uani 1 1 d DU . .
H16C H 0.2816 0.7177 0.8665 0.177 Uiso 1 1 calc R . .
H16D H 0.2421 0.6614 0.8218 0.177 Uiso 1 1 calc R . .
C17E C 0.342(3) 0.6211(19) 0.8787(15) 0.263(16) Uani 1 1 d U . .
H17B H 0.2899 0.6056 0.8998 0.394 Uiso 1 1 calc R . .
H17C H 0.3996 0.6397 0.9008 0.394 Uiso 1 1 calc R . .
H17D H 0.3597 0.5833 0.8561 0.394 Uiso 1 1 calc R . .
C18E C 0.407(3) 0.6155(17) 0.7449(13) 0.225(13) Uani 1 1 d U . .
H18B H 0.4052 0.5872 0.7125 0.338 Uiso 1 1 calc R . .
H18C H 0.3631 0.5945 0.7679 0.338 Uiso 1 1 calc R . .
H18D H 0.4744 0.6206 0.7609 0.338 Uiso 1 1 calc R . .
C19E C 0.373(3) 0.685(2) 0.7342(8) 0.283(18) Uani 1 1 d DU . .
H19A H 0.3044 0.6837 0.7200 0.339 Uiso 1 1 calc R . .
H19B H 0.4177 0.7103 0.7129 0.339 Uiso 1 1 calc R . .
C20E C 1.4247(19) 1.0329(10) 0.6268(10) 0.208(12) Uani 1 1 d DU . .
H20B H 1.4299 1.0756 0.6489 0.249 Uiso 1 1 calc R . .
H20C H 1.4881 1.0279 0.6114 0.249 Uiso 1 1 calc R . .
C21E C 1.336(2) 1.0320(17) 0.5827(14) 0.223(13) Uani 1 1 d U . .
H21B H 1.3487 1.0692 0.5615 0.335 Uiso 1 1 calc R . .
H21C H 1.2739 1.0368 0.5986 0.335 Uiso 1 1 calc R . .
H21D H 1.3319 0.9894 0.5612 0.335 Uiso 1 1 calc R . .
C22E C 0.8046(16) 0.6842(10) 0.8456(9) 0.147(7) Uani 1 1 d U . .
H22B H 0.8619 0.6685 0.8292 0.221 Uiso 1 1 calc R . .
H22C H 0.7445 0.6603 0.8287 0.221 Uiso 1 1 calc R . .
H22D H 0.8097 0.6757 0.8818 0.221 Uiso 1 1 calc R . .
C23E C 0.3331(17) 0.7869(13) 0.7788(13) 0.227(14) Uani 1 1 d DU . .
H23C H 0.3741 0.8058 0.7530 0.272 Uiso 1 1 calc R . .
H23D H 0.2679 0.7715 0.7614 0.272 Uiso 1 1 calc R . .
C24E C 0.322(3) 0.8358(16) 0.8155(13) 0.212(13) Uani 1 1 d U . .
H24C H 0.2907 0.8726 0.8002 0.319 Uiso 1 1 calc R . .
H24D H 0.3859 0.8525 0.8323 0.319 Uiso 1 1 calc R . .
H24E H 0.2797 0.8180 0.8409 0.319 Uiso 1 1 calc R . .
C1F C 1.9426(8) 1.4674(6) 0.8779(4) 0.078(3) Uani 1 1 d . . .
C2F C 2.0482(9) 1.4677(6) 0.8917(5) 0.082(3) Uani 1 1 d . . .
H2FA H 2.0782 1.4440 0.9176 0.099 Uiso 1 1 calc R . .
C3F C 1.9325(9) 1.5113(6) 0.8377(5) 0.086(4) Uani 1 1 d . . .
H3FA H 1.8719 1.5216 0.8216 0.104 Uiso 1 1 calc R . .
C4F C 2.0262(10) 1.5367(6) 0.8259(6) 0.091(4) Uani 1 1 d . . .
H4FA H 2.0401 1.5662 0.8004 0.109 Uiso 1 1 calc R . .
C5F C 2.0965(9) 1.5095(7) 0.8598(5) 0.087(4) Uani 1 1 d . . .
H5FA H 2.1658 1.5186 0.8604 0.104 Uiso 1 1 calc R . .
C6F C 1.9299(9) 1.3633(7) 0.7741(5) 0.083(4) Uani 1 1 d . . .
C7F C 1.9937(9) 1.3316(7) 0.8081(6) 0.087(4) Uani 1 1 d . . .
H7FA H 1.9738 1.3019 0.8325 0.105 Uiso 1 1 calc R . .
C8F C 2.0912(11) 1.3520(8) 0.7992(8) 0.115(6) Uani 1 1 d . . .
H8FA H 2.1485 1.3391 0.8171 0.138 Uiso 1 1 calc R . .
C9F C 2.0900(12) 1.3942(10) 0.7599(8) 0.129(7) Uani 1 1 d . . .
H9FA H 2.1466 1.4135 0.7459 0.155 Uiso 1 1 calc R . .
C10F C 1.9879(12) 1.4046(8) 0.7431(6) 0.112(5) Uani 1 1 d . . .
H10F H 1.9654 1.4321 0.7177 0.134 Uiso 1 1 calc R . .
C11F C 0.6967(12) 0.5950(7) 0.3830(6) 0.105(4) Uani 1 1 d . . .
H11E H 0.7559 0.5826 0.3993 0.126 Uiso 1 1 calc R . .
C12F C 0.5495(12) 0.6399(7) 0.3671(6) 0.104(4) Uani 1 1 d . . .
H12F H 0.4921 0.6630 0.3716 0.124 Uiso 1 1 calc R . .
C13F C 0.6268(11) 0.6339(7) 0.4064(5) 0.097(4) Uani 1 1 d . . .
C14F C 0.6624(16) 0.5777(9) 0.3305(7) 0.122(5) Uani 1 1 d . . .
H14F H 0.6946 0.5515 0.3060 0.146 Uiso 1 1 calc R . .
C15F C 0.5734(16) 0.6061(10) 0.3215(7) 0.127(6) Uani 1 1 d . . .
H15E H 0.5354 0.6030 0.2897 0.153 Uiso 1 1 calc R . .
C16F C 0.8101(11) 0.7164(7) 0.3251(6) 0.095(4) Uani 1 1 d . . .
H16E H 0.8657 0.6923 0.3183 0.114 Uiso 1 1 calc R . .
C17F C 0.7899(10) 0.7469(7) 0.3732(4) 0.084(4) Uani 1 1 d . . .
C18F C 0.7002(10) 0.7772(6) 0.3662(5) 0.085(4) Uani 1 1 d . . .
H18E H 0.6684 0.8010 0.3922 0.102 Uiso 1 1 calc R . .
C19F C 0.7343(12) 0.7276(8) 0.2893(6) 0.108(5) Uani 1 1 d . . .
H19C H 0.7284 0.7122 0.2539 0.130 Uiso 1 1 calc R . .
C20F C 0.6674(11) 0.7667(8) 0.3157(6) 0.099(4) Uani 1 1 d . . .
H20D H 0.6095 0.7827 0.3007 0.119 Uiso 1 1 calc R . .
O1ET O 0.6277(12) 0.8328(8) 1.0629(7) 0.135(5) Uani 0.73 1 d PDU . .
C1ET C 0.6613(15) 0.7908(13) 1.0916(8) 0.115(6) Uani 0.73 1 d PDU . .
H1EB H 0.6249 0.7773 1.1190 0.138 Uiso 0.73 1 calc PR . .
C2ET C 0.7535(19) 0.7632(12) 1.0833(11) 0.141(8) Uani 0.73 1 d PDU . .
H2ED H 0.7675 0.7322 1.1093 0.211 Uiso 0.73 1 calc PR . .
H2EE H 0.8060 0.7995 1.0859 0.211 Uiso 0.73 1 calc PR . .
H2EF H 0.7498 0.7390 1.0492 0.211 Uiso 0.73 1 calc PR . .
C3ET C 0.5402(18) 0.8612(14) 1.0729(11) 0.133(7) Uani 0.73 1 d PDU . .
H3EC H 0.5032 0.8485 1.1003 0.160 Uiso 0.73 1 calc PR . .
C4ET C 0.510(2) 0.9079(19) 1.0418(16) 0.201(13) Uani 0.73 1 d PDU . .
H4ED H 0.4483 0.9243 1.0532 0.301 Uiso 0.73 1 calc PR . .
H4EE H 0.4985 0.8875 1.0065 0.301 Uiso 0.73 1 calc PR . .
H4EF H 0.5601 0.9455 1.0435 0.301 Uiso 0.73 1 calc PR . .
O2ET O 1.011(2) 0.6490(14) 0.7059(12) 0.216(14) Uani 0.40 1 d PDU . .
C5ET C 0.993(4) 0.5866(18) 0.6919(17) 0.213(15) Uani 0.40 1 d PDU . .
H5EB H 0.9696 0.5542 0.7134 0.256 Uiso 0.40 1 calc PR . .
C6ET C 1.013(4) 0.5716(17) 0.6388(16) 0.176(18) Uani 0.40 1 d PDU . .
H6ED H 1.0018 0.5232 0.6296 0.263 Uiso 0.40 1 calc PR . .
H6EE H 1.0818 0.5862 0.6342 0.263 Uiso 0.40 1 calc PR . .
H6EF H 0.9696 0.5953 0.6167 0.263 Uiso 0.40 1 calc PR . .
C7ET C 1.008(4) 0.6814(19) 0.7539(16) 0.204(15) Uani 0.40 1 d PDU . .
H7EC H 0.9935 0.6552 0.7814 0.244 Uiso 0.40 1 calc PR . .
C8ET C 1.023(4) 0.749(2) 0.764(2) 0.23(2) Uani 0.40 1 d PDU . .
H8ED H 1.0194 0.7610 0.8008 0.338 Uiso 0.40 1 calc PR . .
H8EE H 0.9727 0.7710 0.7447 0.338 Uiso 0.40 1 calc PR . .
H8EF H 1.0882 0.7642 0.7540 0.338 Uiso 0.40 1 calc PR . .
S3A S 0.3113(3) 1.0261(2) 0.42920(17) 0.1118(13) Uani 1 1 d DU . .
O7A O 0.3976(7) 1.0713(5) 0.4181(4) 0.117(3) Uani 1 1 d DU . .
O8A O 0.3333(10) 0.9567(5) 0.4373(5) 0.137(4) Uani 1 1 d DU . .
O9A O 0.2498(10) 1.0579(6) 0.4626(5) 0.141(4) Uani 1 1 d DU . .
F7A F 0.1521(8) 0.9809(5) 0.3687(4) 0.147(4) Uani 1 1 d DU . .
F8A F 0.2184(9) 1.0762(5) 0.3507(4) 0.149(4) Uani 1 1 d DU . .
F9A F 0.2874(9) 0.9848(6) 0.3302(4) 0.153(4) Uani 1 1 d DU . .
C3A C 0.2389(13) 1.0171(9) 0.3699(8) 0.127(5) Uani 1 1 d DU . .
S2A S 0.1591(7) 0.5962(6) 0.5499(5) 0.315(7) Uani 1 1 d DU . .
O4A O 0.0606(11) 0.5944(7) 0.5710(8) 0.200(7) Uani 1 1 d DU . .
O5A O 0.1953(16) 0.6650(9) 0.5360(10) 0.301(11) Uani 1 1 d DU . .
O6A O 0.1780(15) 0.5361(10) 0.5241(10) 0.317(13) Uani 1 1 d DU . .
F4A F 0.3242(16) 0.6031(17) 0.5952(11) 0.418(16) Uani 1 1 d DU . .
F5A F 0.192(2) 0.5523(11) 0.6354(12) 0.425(15) Uani 1 1 d DU . .
F6A F 0.2275(12) 0.6659(7) 0.6289(7) 0.230(8) Uani 1 1 d DU . .
C2A C 0.234(2) 0.6000(14) 0.6085(11) 0.363(14) Uani 1 1 d DU . .
S4A S 0.3755(2) 0.4210(2) 0.83519(14) 0.0929(10) Uani 1 1 d DU . .
O10A O 0.3430(7) 0.3499(5) 0.8265(4) 0.117(3) Uani 1 1 d DU . .
O11A O 0.3199(7) 0.4632(5) 0.8062(4) 0.104(3) Uani 1 1 d DU . .
O12A O 0.4797(6) 0.4329(5) 0.8387(4) 0.105(3) Uani 1 1 d DU . .
F10A F 0.3653(9) 0.5075(10) 0.9129(6) 0.229(9) Uani 1 1 d DU . .
F11A F 0.4054(9) 0.4144(11) 0.9338(5) 0.235(8) Uani 1 1 d DU . .
F12A F 0.2541(7) 0.4257(7) 0.9069(4) 0.160(4) Uani 1 1 d DU . .
C4A C 0.3477(13) 0.4427(15) 0.8983(8) 0.174(8) Uani 1 1 d DU . .
S1A S 1.9245(4) 1.1588(3) 0.8758(2) 0.1393(18) Uani 1 1 d DU . .
O1A O 1.907(2) 1.1167(11) 0.8230(8) 0.294(11) Uani 1 1 d DU . .
O2A O 1.8753(7) 1.2171(5) 0.8706(4) 0.106(3) Uani 1 1 d DU . .
O3A O 2.0214(11) 1.1574(12) 0.8869(10) 0.262(10) Uani 1 1 d DU . .
F1A F 1.7626(12) 1.1017(7) 0.8988(9) 0.251(8) Uani 1 1 d DU . .
F2A F 1.8724(14) 1.0391(7) 0.9053(8) 0.245(8) Uani 1 1 d DU . .
F3A F 1.875(2) 1.1387(13) 0.9585(9) 0.359(14) Uani 1 1 d DU . .
C1A C 1.857(2) 1.1059(12) 0.9111(11) 0.272(12) Uani 1 1 d DU . .
O1W O 0.1358(10) 0.4341(6) 0.4422(5) 0.095(4) Uani 0.68 1 d P . .
O2W O 1.9020(16) 1.1508(11) 1.0831(12) 0.177(11) Uani 0.58 1 d P . .
O3W O 1.761(4) 1.081(2) 1.0348(16) 0.35(3) Uani 0.60 1 d P . .

loop_
_atom_site_aniso_label
_atom_site_aniso_U_11
_atom_site_aniso_U_22
_atom_site_aniso_U_33
_atom_site_aniso_U_23
_atom_site_aniso_U_13
_atom_site_aniso_U_12
Pt1 0.0863(4) 0.0978(5) 0.0814(5) -0.0083(3) 0.0103(3) -0.0329(3)
Pt2 0.1142(5) 0.0968(5) 0.0728(5) 0.0049(3) 0.0350(3) -0.0152(3)
Pd1 0.0663(5) 0.0920(6) 0.0573(6) -0.0096(4) 0.0118(4) -0.0225(4)
Pd2 0.0889(6) 0.0766(6) 0.0611(7) -0.0040(4) 0.0177(4) -0.0262(4)
Fe1 0.0714(10) 0.0932(12) 0.0744(13) -0.0133(9) 0.0198(8) -0.0205(8)
Fe2 0.1107(14) 0.1015(13) 0.0683(14) -0.0057(9) 0.0097(10) -0.0206(11)
P1 0.0680(17) 0.094(2) 0.058(2) -0.0115(15) 0.0088(14) -0.0190(15)
P2 0.0736(18) 0.093(2) 0.061(2) -0.0108(15) 0.0121(14) -0.0215(15)
P3 0.093(2) 0.085(2) 0.065(2) -0.0048(15) 0.0207(16) -0.0237(16)
P4 0.100(2) 0.088(2) 0.074(2) -0.0010(16) 0.0127(17) -0.0368(18)
P5 0.096(2) 0.124(3) 0.102(3) 0.009(2) 0.027(2) -0.022(2)
P6 0.106(3) 0.112(3) 0.089(3) -0.010(2) 0.019(2) -0.015(2)
P7 0.114(3) 0.124(3) 0.091(3) 0.016(2) 0.032(2) -0.015(2)
P8 0.135(3) 0.147(4) 0.075(3) -0.017(2) 0.025(2) -0.040(3)
N1 0.100(7) 0.070(6) 0.066(7) -0.003(5) 0.016(5) -0.020(5)
N2 0.068(6) 0.103(7) 0.069(7) -0.011(6) 0.011(5) -0.018(5)
N3 0.082(7) 0.089(7) 0.063(7) -0.005(5) 0.020(5) -0.012(5)
N4 0.100(7) 0.066(6) 0.056(6) 0.001(5) 0.017(5) -0.013(5)
C1 0.103(9) 0.082(8) 0.074(10) -0.002(7) 0.020(7) -0.021(7)
C2 0.102(9) 0.087(9) 0.097(11) 0.008(7) 0.031(8) -0.014(8)
C3 0.115(10) 0.104(10) 0.069(10) 0.002(7) 0.032(8) 0.000(8)
C4 0.115(10) 0.090(9) 0.085(11) 0.006(7) 0.028(8) -0.022(8)
C5 0.118(10) 0.087(9) 0.071(10) -0.002(7) 0.039(8) -0.016(8)
C6 0.156(13) 0.087(9) 0.079(11) 0.004(7) 0.045(10) -0.011(8)
C7 0.149(13) 0.093(9) 0.071(11) 0.000(7) 0.024(9) -0.011(8)
C8 0.088(9) 0.107(9) 0.061(9) -0.001(6) 0.011(6) -0.023(7)
C9 0.093(9) 0.180(16) 0.074(11) 0.028(10) 0.042(8) 0.011(10)
C10 0.087(9) 0.152(13) 0.066(10) 0.008(9) 0.027(7) -0.023(9)
C11 0.076(8) 0.109(10) 0.084(10) -0.005(8) 0.017(7) -0.030(7)
C12 0.073(8) 0.150(13) 0.078(10) 0.012(8) 0.006(7) -0.006(8)
C13 0.103(10) 0.115(11) 0.090(12) 0.002(8) 0.016(8) -0.024(8)
C14 0.074(8) 0.097(8) 0.063(8) -0.014(6) 0.008(6) -0.020(6)
C15 0.072(7) 0.123(12) 0.075(9) 0.000(7) 0.021(6) -0.020(7)
C16 0.074(7) 0.107(10) 0.062(8) -0.006(6) 0.012(6) -0.030(7)
C17 0.087(9) 0.104(10) 0.066(9) -0.005(7) 0.015(6) -0.027(7)
C18 0.091(9) 0.105(9) 0.083(10) -0.012(7) 0.015(7) -0.036(8)
C19 0.083(8) 0.108(10) 0.086(10) 0.004(7) 0.021(7) -0.017(7)
C20 0.101(10) 0.092(9) 0.112(12) 0.000(8) 0.014(8) -0.015(8)
C21 0.099(9) 0.095(9) 0.089(11) -0.004(7) -0.008(8) -0.036(8)
C22 0.106(10) 0.084(9) 0.082(10) 0.006(7) 0.021(8) -0.026(8)
C23 0.108(10) 0.073(7) 0.088(10) 0.003(7) 0.006(8) -0.024(8)
C24 0.092(9) 0.074(7) 0.085(10) 0.003(7) 0.018(7) -0.015(7)
C25 0.101(9) 0.084(9) 0.078(10) 0.011(7) 0.007(7) -0.012(7)
C26 0.086(8) 0.089(9) 0.091(10) 0.001(7) 0.001(7) -0.017(7)
C27 0.086(9) 0.099(9) 0.080(10) -0.015(7) 0.011(6) -0.037(7)
C28 0.092(9) 0.152(13) 0.074(11) 0.014(9) 0.023(8) -0.014(9)
C1P 0.084(8) 0.113(9) 0.051(8) -0.021(6) 0.013(6) -0.011(7)
C2P 0.069(8) 0.108(10) 0.112(12) -0.007(8) 0.012(7) -0.005(7)
C3P 0.077(7) 0.093(8) 0.065(8) -0.016(6) 0.019(6) -0.024(7)
C4P 0.075(8) 0.121(12) 0.145(15) -0.019(10) 0.025(9) -0.008(9)
C5P 0.096(11) 0.107(11) 0.113(12) -0.014(8) 0.045(9) -0.031(8)
C6P 0.095(11) 0.108(10) 0.121(13) -0.010(9) 0.050(9) -0.005(8)
C7P 0.083(9) 0.104(10) 0.082(11) -0.002(8) -0.002(7) -0.026(8)
C8P 0.080(8) 0.087(8) 0.067(9) -0.003(6) 0.010(6) -0.021(7)
C9P 0.104(10) 0.112(11) 0.091(13) 0.011(9) -0.017(9) -0.022(8)
C10P 0.139(15) 0.108(13) 0.122(19) -0.002(11) -0.018(12) -0.038(11)
C11P 0.162(16) 0.128(13) 0.056(11) 0.006(9) -0.004(9) -0.063(12)
C12P 0.116(10) 0.097(9) 0.066(10) -0.019(7) 0.012(8) -0.041(7)
C13P 0.078(7) 0.089(8) 0.060(9) -0.018(6) 0.003(6) -0.018(6)
C14P 0.077(8) 0.099(9) 0.086(10) 0.008(7) 0.009(7) -0.011(7)
C15P 0.088(9) 0.116(11) 0.097(11) 0.005(9) 0.020(8) -0.019(8)
C16P 0.161(14) 0.098(10) 0.083(11) 0.001(8) 0.043(10) 0.014(10)
C17P 0.153(15) 0.109(12) 0.090(12) 0.013(9) 0.027(10) 0.018(11)
C18P 0.102(10) 0.086(9) 0.129(14) 0.019(9) 0.003(9) -0.016(8)
C19P 0.094(9) 0.088(8) 0.054(8) -0.004(6) 0.010(6) -0.017(7)
C20P 0.089(8) 0.090(9) 0.072(9) -0.002(7) 0.010(7) -0.010(7)
C21P 0.087(9) 0.096(9) 0.080(10) -0.004(7) 0.001(7) -0.025(7)
C22P 0.108(11) 0.090(9) 0.104(12) -0.017(8) 0.011(9) -0.019(8)
C23P 0.129(13) 0.075(8) 0.094(12) -0.023(7) 0.015(9) -0.011(9)
C24P 0.118(11) 0.111(11) 0.063(10) -0.019(7) -0.003(7) -0.040(10)
C25P 0.115(9) 0.085(8) 0.049(8) 0.006(6) 0.015(6) -0.016(7)
C26P 0.148(13) 0.093(10) 0.111(13) 0.012(8) 0.069(11) 0.011(9)
C27P 0.102(9) 0.116(10) 0.056(9) -0.008(7) 0.018(7) -0.019(8)
C28P 0.130(12) 0.119(11) 0.071(10) 0.006(8) 0.036(9) 0.010(10)
C29P 0.22(2) 0.115(12) 0.126(15) 0.030(10) 0.092(15) 0.037(14)
C30P 0.171(16) 0.137(14) 0.108(13) 0.032(11) 0.066(12) 0.051(12)
C31P 0.105(10) 0.079(8) 0.072(9) 0.005(6) 0.026(7) -0.022(7)
C32P 0.101(10) 0.083(9) 0.149(15) 0.019(9) 0.003(9) -0.024(8)
C33P 0.095(9) 0.099(9) 0.087(10) 0.009(7) 0.026(7) -0.028(7)
C34P 0.136(16) 0.101(12) 0.26(3) 0.042(14) 0.001(17) -0.036(11)
C35P 0.121(12) 0.153(16) 0.095(13) 0.005(10) 0.001(9) -0.067(12)
C36P 0.116(10) 0.098(11) 0.075(10) 0.009(7) -0.002(8) -0.048(8)
C37P 0.130(12) 0.111(10) 0.087(12) 0.007(8) 0.004(9) -0.057(9)
C38P 0.153(14) 0.097(11) 0.102(13) 0.015(9) -0.001(10) -0.044(10)
C39P 0.186(19) 0.135(14) 0.101(15) 0.034(11) -0.015(13) -0.071(13)
C40P 0.178(18) 0.18(2) 0.088(13) 0.023(13) 0.006(11) -0.116(17)
C41P 0.098(9) 0.100(9) 0.066(9) 0.000(6) 0.019(6) -0.028(7)
C42P 0.109(11) 0.108(10) 0.073(10) 0.008(7) 0.030(7) -0.024(9)
C43P 0.108(11) 0.135(12) 0.080(11) 0.008(8) 0.013(8) -0.033(10)
C44P 0.093(10) 0.138(12) 0.086(11) 0.001(8) 0.031(8) 0.005(10)
C45P 0.095(11) 0.144(15) 0.108(13) 0.024(10) 0.021(9) -0.003(11)
C46P 0.115(13) 0.143(15) 0.097(12) 0.013(10) 0.036(9) 0.005(11)
C47P 0.19(2) 0.114(14) 0.106(16) 0.043(12) -0.036(14) -0.080(14)
C48P 0.18(2) 0.092(12) 0.16(2) 0.014(11) -0.002(15) -0.034(12)
C1E 0.118(12) 0.23(2) 0.108(15) 0.014(13) 0.012(10) -0.021(13)
C2E 0.138(9) 0.146(10) 0.132(10) 0.026(8) 0.009(8) 0.025(8)
C3E 0.128(12) 0.131(13) 0.123(14) -0.015(10) 0.036(10) -0.029(10)
C4E 0.179(12) 0.173(12) 0.192(12) 0.020(9) 0.017(9) 0.003(9)
C5E 0.141(15) 0.24(2) 0.22(2) -0.039(17) 0.109(16) -0.078(15)
C6E 0.196(13) 0.201(13) 0.202(14) 0.015(9) 0.028(10) 0.000(9)
C7E 0.140(15) 0.20(2) 0.150(18) -0.054(15) 0.061(14) -0.035(14)
C8E 0.176(12) 0.187(12) 0.172(12) 0.019(9) 0.021(9) 0.000(9)
C9E 0.28(3) 0.29(3) 0.24(3) 0.15(2) 0.12(2) 0.07(2)
C10E 0.147(10) 0.147(10) 0.160(11) 0.031(9) 0.037(9) 0.004(8)
C11E 0.131(12) 0.134(12) 0.114(13) 0.023(10) -0.001(10) -0.031(10)
C12E 0.151(10) 0.160(10) 0.148(11) 0.017(8) 0.018(8) -0.004(8)
C13E 0.121(11) 0.147(13) 0.111(13) 0.014(10) 0.025(9) -0.054(10)
C14E 0.138(9) 0.133(9) 0.144(10) 0.009(8) 0.015(8) -0.008(8)
C15E 0.109(11) 0.21(2) 0.121(14) 0.038(13) 0.047(10) 0.006(12)
C16E 0.131(13) 0.156(15) 0.154(17) 0.015(12) 0.039(12) -0.026(12)
C17E 0.268(18) 0.256(18) 0.264(18) 0.024(10) 0.020(10) 0.014(10)
C18E 0.226(15) 0.217(15) 0.234(16) 0.030(10) 0.014(10) 0.025(10)
C19E 0.26(3) 0.30(3) 0.28(3) -0.03(3) 0.00(3) 0.00(3)
C20E 0.21(2) 0.22(2) 0.20(2) -0.003(16) 0.145(19) -0.074(17)
C21E 0.217(15) 0.226(15) 0.230(16) 0.026(10) 0.033(10) 0.018(10)
C22E 0.147(10) 0.145(10) 0.152(11) 0.015(8) 0.024(8) 0.006(8)
C23E 0.118(15) 0.35(3) 0.22(3) 0.13(3) 0.011(16) -0.03(2)
C24E 0.206(15) 0.210(15) 0.223(16) 0.038(10) 0.004(10) 0.023(10)
C1F 0.069(7) 0.105(9) 0.052(8) -0.012(6) 0.007(5) -0.024(6)
C2F 0.077(7) 0.086(8) 0.077(9) -0.015(6) 0.009(6) -0.020(6)
C3F 0.073(7) 0.093(8) 0.087(10) -0.020(7) 0.015(6) -0.010(6)
C4F 0.090(9) 0.082(8) 0.095(11) -0.011(7) 0.024(8) -0.021(7)
C5F 0.071(7) 0.100(9) 0.083(10) -0.017(7) 0.018(7) -0.017(7)
C6F 0.070(7) 0.115(10) 0.058(9) -0.019(7) 0.022(6) -0.024(7)
C7F 0.064(7) 0.097(9) 0.094(11) -0.016(7) 0.011(7) -0.012(6)
C8F 0.075(9) 0.111(11) 0.145(17) -0.043(11) 0.013(9) -0.017(8)
C9F 0.098(12) 0.154(15) 0.120(15) -0.057(12) 0.050(10) -0.045(10)
C10F 0.121(12) 0.120(11) 0.088(11) -0.004(8) 0.038(8) -0.044(9)
C11F 0.123(11) 0.097(9) 0.085(12) -0.023(8) 0.001(9) -0.020(8)
C12F 0.112(11) 0.104(10) 0.088(13) -0.002(8) 0.003(9) -0.021(8)
C13F 0.115(11) 0.097(9) 0.068(10) -0.015(7) 0.005(8) -0.029(8)
C14F 0.141(15) 0.111(12) 0.103(15) -0.022(9) 0.012(11) -0.018(11)
C15F 0.147(16) 0.148(15) 0.076(14) -0.013(10) -0.014(10) -0.019(12)
C16F 0.107(10) 0.109(10) 0.069(11) 0.015(7) 0.019(8) 0.001(8)
C17F 0.100(10) 0.106(9) 0.042(8) -0.008(6) 0.016(6) -0.018(8)
C18F 0.100(10) 0.093(8) 0.060(11) -0.003(6) 0.019(7) -0.008(7)
C19F 0.117(12) 0.143(13) 0.062(11) 0.000(8) 0.014(9) -0.002(10)
C20F 0.097(9) 0.126(11) 0.070(12) 0.004(8) 0.011(8) -0.016(8)
O1ET 0.122(10) 0.130(11) 0.149(13) -0.006(9) 0.041(9) -0.026(9)
C1ET 0.100(12) 0.157(15) 0.091(13) 0.048(11) 0.017(10) -0.027(12)
C2ET 0.143(19) 0.125(17) 0.15(2) 0.014(15) 0.042(16) -0.026(15)
C3ET 0.100(13) 0.158(17) 0.141(17) 0.009(13) 0.030(12) -0.009(13)
C4ET 0.14(2) 0.21(3) 0.25(3) -0.03(3) 0.03(2) -0.01(2)
O2ET 0.28(3) 0.18(2) 0.17(2) -0.031(17) 0.08(2) -0.17(2)
C5ET 0.30(3) 0.16(2) 0.15(3) -0.03(2) 0.06(3) -0.14(2)
C6ET 0.26(4) 0.08(2) 0.18(3) -0.03(2) 0.13(3) -0.10(2)
C7ET 0.24(3) 0.16(2) 0.19(3) -0.04(2) 0.12(2) -0.15(2)
C8ET 0.20(3) 0.16(3) 0.31(4) -0.02(3) 0.19(3) -0.09(3)
S3A 0.123(3) 0.096(3) 0.117(3) 0.010(2) 0.034(2) -0.008(2)
O7A 0.113(7) 0.130(8) 0.107(8) 0.010(6) 0.025(6) -0.010(6)
O8A 0.175(11) 0.098(7) 0.133(10) -0.003(6) 0.016(8) -0.008(7)
O9A 0.165(10) 0.115(8) 0.155(10) 0.023(7) 0.069(9) 0.023(7)
F7A 0.140(8) 0.122(7) 0.169(10) -0.014(6) 0.006(7) -0.031(6)
F8A 0.170(9) 0.127(8) 0.142(9) 0.006(6) -0.007(7) -0.024(6)
F9A 0.166(9) 0.149(8) 0.138(9) -0.011(7) 0.018(7) -0.004(7)
C3A 0.118(11) 0.096(10) 0.167(15) 0.020(10) 0.011(11) -0.017(9)
S2A 0.159(6) 0.312(11) 0.417(14) -0.241(11) -0.053(8) 0.021(7)
O4A 0.151(11) 0.145(11) 0.29(2) -0.030(11) 0.012(12) -0.052(9)
O5A 0.265(19) 0.226(16) 0.38(2) -0.127(16) 0.189(17) -0.135(15)
O6A 0.238(17) 0.265(18) 0.39(3) -0.238(18) -0.129(17) 0.099(15)
F4A 0.24(2) 0.57(3) 0.39(3) -0.28(2) -0.091(19) 0.13(2)
F5A 0.48(3) 0.216(19) 0.56(3) -0.07(2) -0.12(3) 0.10(2)
F6A 0.216(13) 0.188(12) 0.255(17) -0.104(11) -0.074(12) 0.032(10)
C2A 0.31(2) 0.34(3) 0.38(3) -0.20(2) -0.09(2) 0.05(3)
S4A 0.0732(19) 0.128(3) 0.074(2) -0.0007(19) 0.0161(16) -0.0169(19)
O10A 0.088(6) 0.121(7) 0.137(9) 0.012(6) 0.006(6) -0.028(5)
O11A 0.102(6) 0.108(6) 0.100(7) 0.013(5) 0.017(5) -0.005(5)
O12A 0.063(5) 0.140(8) 0.103(7) -0.021(5) 0.014(4) -0.021(5)
F10A 0.107(8) 0.37(2) 0.180(13) -0.139(14) 0.035(8) -0.018(11)
F11A 0.128(9) 0.50(3) 0.093(9) 0.039(11) 0.026(7) 0.114(12)
F12A 0.096(6) 0.292(14) 0.105(8) 0.055(8) 0.037(5) 0.031(7)
C4A 0.091(11) 0.33(2) 0.097(14) -0.004(15) 0.005(10) 0.043(15)
S1A 0.102(3) 0.122(4) 0.189(5) -0.015(3) 0.025(3) -0.007(3)
O1A 0.42(3) 0.230(19) 0.25(2) -0.040(16) 0.05(2) 0.15(2)
O2A 0.100(6) 0.089(6) 0.125(8) 0.003(5) 0.009(5) -0.013(5)
O3A 0.145(14) 0.28(2) 0.36(3) 0.05(2) 0.007(16) 0.054(14)
F1A 0.209(14) 0.141(10) 0.40(2) 0.108(12) -0.030(15) -0.058(10)
F2A 0.272(17) 0.131(10) 0.34(2) 0.066(12) 0.018(16) 0.010(11)
F3A 0.45(3) 0.30(2) 0.32(3) -0.07(2) -0.01(3) 0.12(2)
C1A 0.29(2) 0.160(19) 0.36(3) 0.05(2) 0.01(3) 0.00(2)
O1W 0.128(10) 0.079(7) 0.078(9) -0.004(6) 0.029(7) 0.001(7)
O2W 0.140(16) 0.139(16) 0.28(3) 0.13(2) 0.092(18) 0.011(13)
O3W 0.51(8) 0.32(5) 0.23(4) 0.22(4) -0.04(4) -0.04(5)

loop_
_atom_type_symbol
_atom_type_description
_atom_type_scat_dispersion_real
_atom_type_scat_dispersion_imag
_atom_type_scat_source
C C -0.0020 0.0028 'International Tables Vol C Tables 4.2.6.8 and 6.1.1.4'
H H 0.0000 0.0000 'International Tables Vol C Tables 4.2.6.8 and 6.1.1.4'
N N -0.0031 0.0056 'International Tables Vol C Tables 4.2.6.8 and 6.1.1.4'
O O -0.0042 0.0102 'International Tables Vol C Tables 4.2.6.8 and 6.1.1.4'
F F -0.0055 0.0172 'International Tables Vol C Tables 4.2.6.8 and 6.1.1.4'
P P 0.1023 0.0942 'International Tables Vol C Tables 4.2.6.8 and 6.1.1.4'
S S 0.1497 0.1990 'International Tables Vol C Tables 4.2.6.8 and 6.1.1.4'
Fe Fe 0.1487 1.2947 'International Tables Vol C Tables 4.2.6.8 and 6.1.1.4'
Pd Pd -0.8289 1.5436 'International Tables Vol C Tables 4.2.6.8 and 6.1.1.4'
Pt Pt -7.6156 10.5557 'International Tables Vol C Tables 4.2.6.8 and 6.1.1.4'

loop_
_geom_angle_atom_site_label_1
_geom_angle_atom_site_label_2
_geom_angle_atom_site_label_3
_geom_angle
_geom_angle_site_symmetry_1
_geom_angle_site_symmetry_3
_geom_angle_publ_flag
C19 Pt1 C20 176.5(6) . . ?
C19 Pt1 P5 91.6(4) . . ?
C20 Pt1 P5 89.1(5) . . ?
C19 Pt1 P6 87.6(4) . . ?
C20 Pt1 P6 91.5(5) . . ?
P5 Pt1 P6 177.46(16) . . ?
C7 Pt2 C13 177.3(6) . . ?
C7 Pt2 P8 90.3(5) . . ?
C13 Pt2 P8 88.4(4) . . ?
C7 Pt2 P7 87.8(5) . . ?
C13 Pt2 P7 93.7(4) . . ?
P8 Pt2 P7 173.83(18) . . ?
N3 Pd1 N2 83.4(4) . 2_777 ?
N3 Pd1 P1 171.0(3) . . ?
N2 Pd1 P1 87.9(3) 2_777 . ?
N3 Pd1 P2 89.8(3) . . ?
N2 Pd1 P2 173.1(3) 2_777 . ?
P1 Pd1 P2 98.73(11) . . ?
N1 Pd2 N4 83.8(4) . . ?
N1 Pd2 P3 170.2(3) . . ?
N4 Pd2 P3 87.5(3) . . ?
N1 Pd2 P4 87.8(3) . . ?
N4 Pd2 P4 171.5(3) . . ?
P3 Pd2 P4 100.97(13) . . ?
C1F P1 C8P 105.3(6) . . ?
C1F P1 C1P 99.4(6) . . ?
C8P P1 C1P 107.5(6) . . ?
C1F P1 Pd1 122.9(4) . . ?
C8P P1 Pd1 106.7(4) . . ?
C1P P1 Pd1 113.9(4) . . ?
C13P P2 C6F 111.5(6) . . ?
C13P P2 C19P 104.0(6) . . ?
C6F P2 C19P 103.4(6) . . ?
C13P P2 Pd1 110.3(4) . . ?
C6F P2 Pd1 114.1(4) . . ?
C19P P2 Pd1 113.0(4) . . ?
C25P P3 C17F 106.5(6) . . ?
C25P P3 C31P 104.7(6) . . ?
C17F P3 C31P 104.0(6) . . ?
C25P P3 Pd2 112.4(3) . . ?
C17F P3 Pd2 118.3(4) . . ?
C31P P3 Pd2 109.9(4) . . ?
C13F P4 C41P 105.2(7) . . ?
C13F P4 C36P 104.8(7) . . ?
C41P P4 C36P 106.4(7) . . ?
C13F P4 Pd2 120.9(5) . . ?
C41P P4 Pd2 111.4(4) . . ?
C36P P4 Pd2 107.1(5) . . ?
C9E P5 C7E 105.5(17) . . ?
C9E P5 C5E 100.8(15) . . ?
C7E P5 C5E 105.6(12) . . ?
C9E P5 Pt1 114.1(9) . . ?
C7E P5 Pt1 117.7(7) . . ?
C5E P5 Pt1 111.5(7) . . ?
C1E P6 C3E 109.9(10) . . ?
C1E P6 C20E 93.4(12) . . ?
C3E P6 C20E 103.5(11) . . ?
C1E P6 Pt1 115.8(7) . . ?
C3E P6 Pt1 120.8(6) . . ?
C20E P6 Pt1 109.1(7) . . ?
C11E P7 C15E 104.8(10) . . ?
C11E P7 C13E 104.8(9) . . ?
C15E P7 C13E 103.5(9) . . ?
C11E P7 Pt2 117.5(6) . . ?
C15E P7 Pt2 114.9(8) . . ?
C13E P7 Pt2 110.0(6) . . ?
C16E P8 C19E 117.0(17) . . ?
C16E P8 C23E 103.3(11) . . ?
C19E P8 C23E 81.3(18) . . ?
C16E P8 Pt2 118.4(8) . . ?
C19E P8 Pt2 119.3(14) . . ?
C23E P8 Pt2 107.8(10) . . ?
C2 N1 C1 118.1(11) . . ?
C2 N1 Pd2 119.4(9) . . ?
C1 N1 Pd2 121.9(9) . . ?
C12 N2 C11 117.7(12) . . ?
C12 N2 Pd1 122.4(10) . 2_777 ?
C11 N2 Pd1 119.7(8) . 2_777 ?
C15 N3 C14 119.0(11) . . ?
C15 N3 Pd1 122.2(9) . . ?
C14 N3 Pd1 118.6(8) . . ?
C24 N4 C25 119.7(12) . . ?
C24 N4 Pd2 124.2(8) . . ?
C25 N4 Pd2 115.6(10) . . ?
N1 C1 C4 123.1(13) . . ?
N1 C1 H1A 118.4 . . ?
C4 C1 H1A 118.4 . . ?
N1 C2 C3 121.1(14) . . ?
N1 C2 H2A 119.5 . . ?
C3 C2 H2A 119.5 . . ?
C5 C3 C2 121.5(13) . . ?
C5 C3 H3A 119.3 . . ?
C2 C3 H3A 119.3 . . ?
C1 C4 C5 121.2(14) . . ?
C1 C4 H4A 119.4 . . ?
C5 C4 H4A 119.4 . . ?
C3 C5 C6 122.1(14) . . ?
C3 C5 C4 115.0(12) . . ?
C6 C5 C4 122.9(14) . . ?
C7 C6 C5 179.1(18) . . ?
C6 C7 Pt2 177.3(12) . . ?
C10 C8 C11 120.2(14) . . ?
C10 C8 H8A 119.9 . . ?
C11 C8 H8A 119.9 . . ?
C10 C9 C12 119.2(14) . . ?
C10 C9 H9A 120.4 . . ?
C12 C9 H9A 120.4 . . ?
C8 C10 C9 118.3(12) . . ?
C8 C10 C28 121.0(16) . . ?
C9 C10 C28 120.6(15) . . ?
N2 C11 C8 120.8(13) . . ?
N2 C11 H11A 119.6 . . ?
C8 C11 H11A 119.6 . . ?
N2 C12 C9 123.7(15) . . ?
N2 C12 H12A 118.2 . . ?
C9 C12 H12A 118.2 . . ?
C28 C13 Pt2 172.1(14) . . ?
N3 C14 C16 120.7(12) . . ?
N3 C14 H14A 119.7 . . ?
C16 C14 H14A 119.7 . . ?
N3 C15 C27 123.4(13) . . ?
N3 C15 H15A 118.3 . . ?
C27 C15 H15A 118.3 . . ?
C17 C16 C14 121.3(13) . . ?
C17 C16 H16A 119.3 . . ?
C14 C16 H16A 119.3 . . ?
C16 C17 C27 117.9(11) . . ?
C16 C17 C18 122.0(13) . . ?
C27 C17 C18 120.1(13) . . ?
C19 C18 C17 174.5(15) . . ?
C18 C19 Pt1 174.7(13) . . ?
C21 C20 Pt1 171.8(14) . . ?
C20 C21 C22 171.7(17) . . ?
C23 C22 C26 116.0(13) . . ?
C23 C22 C21 120.4(13) . . ?
C26 C22 C21 123.5(15) . . ?
C25 C23 C22 119.2(13) . . ?
C25 C23 H23A 120.4 . . ?
C22 C23 H23A 120.4 . . ?
N4 C24 C26 120.8(12) . . ?
N4 C24 H24A 119.6 . . ?
C26 C24 H24A 119.6 . . ?
N4 C25 C23 123.0(14) . . ?
N4 C25 H25A 118.5 . . ?
C23 C25 H25A 118.5 . . ?
C24 C26 C22 121.2(14) . . ?
C24 C26 H26A 119.4 . . ?
C22 C26 H26A 119.4 . . ?
C15 C27 C17 117.6(13) . . ?
C15 C27 H27A 121.2 . . ?
C17 C27 H27A 121.2 . . ?
C13 C28 C10 174.4(19) . . ?
C3P C1P C2P 118.8(13) . . ?
C3P C1P P1 120.3(10) . . ?
C2P C1P P1 120.7(10) . . ?
C4P C2P C1P 119.4(14) . . ?
C4P C2P H2PA 120.3 . . ?
C1P C2P H2PA 120.3 . . ?
C1P C3P C5P 120.7(13) . . ?
C1P C3P H3PA 119.7 . . ?
C5P C3P H3PA 119.7 . . ?
C6P C4P C2P 121.4(15) . . ?
C6P C4P H4PA 119.3 . . ?
C2P C4P H4PA 119.3 . . ?
C6P C5P C3P 119.0(13) . . ?
C6P C5P H5PA 120.5 . . ?
C3P C5P H5PA 120.5 . . ?
C4P C6P C5P 120.7(15) . . ?
C4P C6P H6PA 119.7 . . ?
C5P C6P H6PA 119.7 . . ?
C8P C7P C9P 123.0(14) . . ?
C8P C7P H7PA 118.5 . . ?
C9P C7P H7PA 118.5 . . ?
C7P C8P C12P 118.7(13) . . ?
C7P C8P P1 119.0(10) . . ?
C12P C8P P1 121.9(12) . . ?
C10P C9P C7P 120.9(18) . . ?
C10P C9P H9PA 119.5 . . ?
C7P C9P H9PA 119.5 . . ?
C11P C10P C9P 117.1(18) . . ?
C11P C10P H10B 121.5 . . ?
C9P C10P H10B 121.5 . . ?
C10P C11P C12P 122.7(16) . . ?
C10P C11P H11B 118.7 . . ?
C12P C11P H11B 118.7 . . ?
C8P C12P C11P 117.6(16) . . ?
C8P C12P H12B 121.2 . . ?
C11P C12P H12B 121.2 . . ?
C14P C13P C16P 117.7(13) . . ?
C14P C13P P2 119.2(11) . . ?
C16P C13P P2 123.0(11) . . ?
C13P C14P C15P 121.8(13) . . ?
C13P C14P H14B 119.1 . . ?
C15P C14P H14B 119.1 . . ?
C18P C15P C14P 119.1(15) . . ?
C18P C15P H15B 120.5 . . ?
C14P C15P H15B 120.5 . . ?
C17P C16P C13P 121.1(14) . . ?
C17P C16P H16B 119.5 . . ?
C13P C16P H16B 119.5 . . ?
C18P C17P C16P 119.7(15) . . ?
C18P C17P H17A 120.2 . . ?
C16P C17P H17A 120.1 . . ?
C17P C18P C15P 120.6(15) . . ?
C17P C18P H18A 119.7 . . ?
C15P C18P H18A 119.7 . . ?
C20P C19P C21P 120.1(12) . . ?
C20P C19P P2 120.0(10) . . ?
C21P C19P P2 119.8(11) . . ?
C19P C20P C22P 119.6(14) . . ?
C19P C20P H20A 120.2 . . ?
C22P C20P H20A 120.2 . . ?
C19P C21P C24P 119.2(14) . . ?
C19P C21P H21A 120.4 . . ?
C24P C21P H21A 120.4 . . ?
C23P C22P C20P 121.4(15) . . ?
C23P C22P H22A 119.3 . . ?
C20P C22P H22A 119.3 . . ?
C24P C23P C22P 120.3(13) . . ?
C24P C23P H23B 119.8 . . ?
C22P C23P H23B 119.8 . . ?
C23P C24P C21P 119.4(15) . . ?
C23P C24P H24B 120.3 . . ?
C21P C24P H24B 120.3 . . ?
C26P C25P C27P 119.1(12) . . ?
C26P C25P P3 120.6(9) . . ?
C27P C25P P3 120.2(9) . . ?
C29P C26P C25P 121.0(13) . . ?
C29P C26P H26B 119.5 . . ?
C25P C26P H26B 119.5 . . ?
C28P C27P C25P 120.3(13) . . ?
C28P C27P H27B 119.8 . . ?
C25P C27P H27B 119.8 . . ?
C30P C28P C27P 119.5(13) . . ?
C30P C28P H28D 120.3 . . ?
C27P C28P H28D 120.3 . . ?
C26P C29P C30P 120.6(14) . . ?
C26P C29P H29A 119.7 . . ?
C30P C29P H29A 119.7 . . ?
C28P C30P C29P 119.5(14) . . ?
C28P C30P H30A 120.3 . . ?
C29P C30P H30A 120.3 . . ?
C32P C31P C33P 118.6(11) . . ?
C32P C31P P3 119.8(9) . . ?
C33P C31P P3 121.6(9) . . ?
C31P C32P C34P 121.1(14) . . ?
C31P C32P H32A 119.5 . . ?
C34P C32P H32A 119.5 . . ?
C35P C33P C31P 120.7(14) . . ?
C35P C33P H33A 119.6 . . ?
C31P C33P H33A 119.6 . . ?
C48P C34P C32P 118.6(17) . . ?
C48P C34P H34A 120.7 . . ?
C32P C34P H34A 120.7 . . ?
C48P C35P C33P 119.6(15) . . ?
C48P C35P H35A 120.2 . . ?
C33P C35P H35A 120.2 . . ?
C37P C36P C38P 121.1(14) . . ?
C37P C36P P4 122.3(14) . . ?
C38P C36P P4 116.3(12) . . ?
C36P C37P C40P 119.5(19) . . ?
C36P C37P H37A 120.3 . . ?
C40P C37P H37A 120.3 . . ?
C36P C38P C39P 117.8(19) . . ?
C36P C38P H38A 121.1 . . ?
C39P C38P H38A 121.1 . . ?
C47P C39P C38P 122(2) . . ?
C47P C39P H39A 119.2 . . ?
C38P C39P H39A 119.2 . . ?
C47P C40P C37P 118(2) . . ?
C47P C40P H40A 120.8 . . ?
C37P C40P H40A 120.8 . . ?
C42P C41P C43P 114.9(14) . . ?
C42P C41P P4 123.9(11) . . ?
C43P C41P P4 121.1(12) . . ?
C41P C42P C44P 124.8(14) . . ?
C41P C42P H42A 117.6 . . ?
C44P C42P H42A 117.6 . . ?
C45P C43P C41P 120.3(16) . . ?
C45P C43P H43A 119.8 . . ?
C41P C43P H43A 119.8 . . ?
C46P C44P C42P 117.0(17) . . ?
C46P C44P H44A 121.5 . . ?
C42P C44P H44A 121.5 . . ?
C46P C45P C43P 120.4(16) . . ?
C46P C45P H45A 119.8 . . ?
C43P C45P H45A 119.8 . . ?
C44P C46P C45P 122.6(18) . . ?
C44P C46P H46A 118.7 . . ?
C45P C46P H46A 118.7 . . ?
C39P C47P C40P 121.4(17) . . ?
C39P C47P H47A 119.3 . . ?
C40P C47P H47A 119.3 . . ?
C35P C48P C34P 121.4(16) . . ?
C35P C48P H48A 119.3 . . ?
C34P C48P H48A 119.3 . . ?
C2E C1E P6 119.0(14) . . ?
C2E C1E H1EA 120.5 . . ?
P6 C1E H1EA 120.5 . . ?
C1E C2E H2EA 109.5 . . ?
C1E C2E H2EB 109.5 . . ?
H2EA C2E H2EB 109.5 . . ?
C1E C2E H2EC 109.5 . . ?
H2EA C2E H2EC 109.5 . . ?
H2EB C2E H2EC 109.5 . . ?
C4E C3E P6 114.8(16) . . ?
C4E C3E H3EA 108.6 . . ?
P6 C3E H3EA 108.6 . . ?
C4E C3E H3EB 108.6 . . ?
P6 C3E H3EB 108.6 . . ?
H3EA C3E H3EB 107.6 . . ?
C3E C4E H4EA 109.5 . . ?
C3E C4E H4EB 109.5 . . ?
H4EA C4E H4EB 109.5 . . ?
C3E C4E H4EC 109.5 . . ?
H4EA C4E H4EC 109.5 . . ?
H4EB C4E H4EC 109.5 . . ?
C6E C5E P5 119.9(18) . . ?
C6E C5E H5EA 120.0 . . ?
P5 C5E H5EA 120.0 . . ?
C5E C6E H6EA 109.5 . . ?
C5E C6E H6EB 109.5 . . ?
H6EA C6E H6EB 109.5 . . ?
C5E C6E H6EC 109.5 . . ?
H6EA C6E H6EC 109.5 . . ?
H6EB C6E H6EC 109.5 . . ?
C8E C7E P5 112(2) . . ?
C8E C7E H7EA 109.1 . . ?
P5 C7E H7EA 109.1 . . ?
C8E C7E H7EB 109.1 . . ?
P5 C7E H7EB 109.1 . . ?
H7EA C7E H7EB 107.8 . . ?
C7E C8E H8EA 109.5 . . ?
C7E C8E H8EB 109.5 . . ?
H8EA C8E H8EB 109.5 . . ?
C7E C8E H8EC 109.5 . . ?
H8EA C8E H8EC 109.5 . . ?
H8EB C8E H8EC 109.5 . . ?
C10E C9E P5 118(2) . . ?
C10E C9E H9EA 121.0 . . ?
P5 C9E H9EA 121.0 . . ?
C9E C10E H10C 109.5 . . ?
C9E C10E H10D 109.5 . . ?
H10C C10E H10D 109.5 . . ?
C9E C10E H10E 109.5 . . ?
H10C C10E H10E 109.5 . . ?
H10D C10E H10E 109.5 . . ?
C12E C11E P7 114.5(12) . . ?
C12E C11E H11C 108.6 . . ?
P7 C11E H11C 108.6 . . ?
C12E C11E H11D 108.6 . . ?
P7 C11E H11D 108.6 . . ?
H11C C11E H11D 107.6 . . ?
C11E C12E H12C 109.5 . . ?
C11E C12E H12D 109.5 . . ?
H12C C12E H12D 109.5 . . ?
C11E C12E H12E 109.5 . . ?
H12C C12E H12E 109.5 . . ?
H12D C12E H12E 109.5 . . ?
C14E C13E P7 114.5(11) . . ?
C14E C13E H13A 108.6 . . ?
P7 C13E H13A 108.6 . . ?
C14E C13E H13B 108.6 . . ?
P7 C13E H13B 108.6 . . ?
H13A C13E H13B 107.6 . . ?
C13E C14E H14C 109.5 . . ?
C13E C14E H14D 109.5 . . ?
H14C C14E H14D 109.5 . . ?
C13E C14E H14E 109.5 . . ?
H14C C14E H14E 109.5 . . ?
H14D C14E H14E 109.5 . . ?
C22E C15E P7 114.6(12) . . ?
C22E C15E H15C 108.6 . . ?
P7 C15E H15C 108.6 . . ?
C22E C15E H15D 108.6 . . ?
P7 C15E H15D 108.6 . . ?
H15C C15E H15D 107.6 . . ?
C17E C16E P8 114.4(18) . . ?
C17E C16E H16C 108.7 . . ?
P8 C16E H16C 108.7 . . ?
C17E C16E H16D 108.7 . . ?
P8 C16E H16D 108.7 . . ?
H16C C16E H16D 107.6 . . ?
C16E C17E H17B 109.5 . . ?
C16E C17E H17C 109.5 . . ?
H17B C17E H17C 109.5 . . ?
C16E C17E H17D 109.5 . . ?
H17B C17E H17D 109.5 . . ?
H17C C17E H17D 109.5 . . ?
C19E C18E H18B 109.5 . . ?
C19E C18E H18C 109.5 . . ?
H18B C18E H18C 109.5 . . ?
C19E C18E H18D 109.5 . . ?
H18B C18E H18D 109.5 . . ?
H18C C18E H18D 109.5 . . ?
C18E C19E P8 91(2) . . ?
C18E C19E H19A 113.4 . . ?
P8 C19E H19A 113.4 . . ?
C18E C19E H19B 113.4 . . ?
P8 C19E H19B 113.4 . . ?
H19A C19E H19B 110.7 . . ?
C21E C20E P6 106.4(17) . . ?
C21E C20E H20B 110.5 . . ?
P6 C20E H20B 110.5 . . ?
C21E C20E H20C 110.5 . . ?
P6 C20E H20C 110.5 . . ?
H20B C20E H20C 108.6 . . ?
C20E C21E H21B 109.5 . . ?
C20E C21E H21C 109.5 . . ?
H21B C21E H21C 109.5 . . ?
C20E C21E H21D 109.5 . . ?
H21B C21E H21D 109.5 . . ?
H21C C21E H21D 109.5 . . ?
C15E C22E H22B 109.5 . . ?
C15E C22E H22C 109.5 . . ?
H22B C22E H22C 109.5 . . ?
C15E C22E H22D 109.5 . . ?
H22B C22E H22D 109.5 . . ?
H22C C22E H22D 109.5 . . ?
C24E C23E P8 114(2) . . ?
C24E C23E H23C 108.7 . . ?
P8 C23E H23C 108.7 . . ?
C24E C23E H23D 108.7 . . ?
P8 C23E H23D 108.7 . . ?
H23C C23E H23D 107.6 . . ?
C23E C24E H24C 109.5 . . ?
C23E C24E H24D 109.5 . . ?
H24C C24E H24D 109.5 . . ?
C23E C24E H24E 109.5 . . ?
H24C C24E H24E 109.5 . . ?
H24D C24E H24E 109.5 . . ?
C3F C1F C2F 106.3(10) . . ?
C3F C1F P1 123.8(9) . . ?
C2F C1F P1 129.9(10) . . ?
C5F C2F C1F 107.2(12) . . ?
C5F C2F H2FA 126.4 . . ?
C1F C2F H2FA 126.4 . . ?
C4F C3F C1F 109.6(12) . . ?
C4F C3F H3FA 125.2 . . ?
C1F C3F H3FA 125.2 . . ?
C3F C4F C5F 106.9(12) . . ?
C3F C4F H4FA 126.6 . . ?
C5F C4F H4FA 126.6 . . ?
C2F C5F C4F 110.0(11) . . ?
C2F C5F H5FA 125.0 . . ?
C4F C5F H5FA 125.0 . . ?
C7F C6F C10F 109.4(12) . . ?
C7F C6F P2 122.5(9) . . ?
C10F C6F P2 128.0(13) . . ?
C8F C7F C6F 107.9(14) . . ?
C8F C7F H7FA 126.0 . . ?
C6F C7F H7FA 126.0 . . ?
C9F C8F C7F 108.8(16) . . ?
C9F C8F H8FA 125.6 . . ?
C7F C8F H8FA 125.6 . . ?
C8F C9F C10F 109.9(13) . . ?
C8F C9F H9FA 125.1 . . ?
C10F C9F H9FA 125.1 . . ?
C6F C10F C9F 103.9(16) . . ?
C6F C10F H10F 128.0 . . ?
C9F C10F H10F 128.0 . . ?
C13F C11F C14F 108.1(16) . . ?
C13F C11F H11E 126.0 . . ?
C14F C11F H11E 126.0 . . ?
C15F C12F C13F 108.5(16) . . ?
C15F C12F H12F 125.7 . . ?
C13F C12F H12F 125.7 . . ?
C11F C13F C12F 106.4(13) . . ?
C11F C13F P4 128.0(13) . . ?
C12F C13F P4 125.4(13) . . ?
C15F C14F C11F 108.2(16) . . ?
C15F C14F H14F 125.9 . . ?
C11F C14F H14F 125.9 . . ?
C14F C15F C12F 108.8(16) . . ?
C14F C15F H15E 125.6 . . ?
C12F C15F H15E 125.6 . . ?
C19F C16F C17F 108.3(14) . . ?
C19F C16F Fe2 70.7(9) . . ?
C17F C16F Fe2 68.5(7) . . ?
C19F C16F H16E 125.9 . . ?
C17F C16F H16E 125.9 . . ?
Fe2 C16F H16E 126.5 . . ?
C16F C17F C18F 107.3(12) . . ?
C16F C17F P3 126.8(12) . . ?
C18F C17F P3 125.8(9) . . ?
C20F C18F C17F 108.5(12) . . ?
C20F C18F H18E 125.7 . . ?
C17F C18F H18E 125.7 . . ?
C16F C19F C20F 107.1(14) . . ?
C16F C19F H19C 126.4 . . ?
C20F C19F H19C 126.4 . . ?
C18F C20F C19F 108.8(14) . . ?
C18F C20F H20D 125.6 . . ?
C19F C20F H20D 125.6 . . ?
C1ET O1ET C3ET 120(2) . . ?
O1ET C1ET C2ET 121.2(19) . . ?
O1ET C1ET H1EB 119.4 . . ?
C2ET C1ET H1EB 119.4 . . ?
C1ET C2ET H2ED 109.5 . . ?
C1ET C2ET H2EE 109.5 . . ?
H2ED C2ET H2EE 109.5 . . ?
C1ET C2ET H2EF 109.5 . . ?
H2ED C2ET H2EF 109.5 . . ?
H2EE C2ET H2EF 109.5 . . ?
C4ET C3ET O1ET 118(3) . . ?
C4ET C3ET H3EC 121.2 . . ?
O1ET C3ET H3EC 121.2 . . ?
C3ET C4ET H4ED 109.5 . . ?
C3ET C4ET H4EE 109.5 . . ?
H4ED C4ET H4EE 109.5 . . ?
C3ET C4ET H4EF 109.5 . . ?
H4ED C4ET H4EF 109.5 . . ?
H4EE C4ET H4EF 109.5 . . ?
C5ET O2ET C7ET 128(3) . . ?
O2ET C5ET C6ET 111(3) . . ?
O2ET C5ET H5EB 124.3 . . ?
C6ET C5ET H5EB 124.3 . . ?
C5ET C6ET H6ED 109.5 . . ?
C5ET C6ET H6EE 109.5 . . ?
H6ED C6ET H6EE 109.5 . . ?
C5ET C6ET H6EF 109.5 . . ?
H6ED C6ET H6EF 109.5 . . ?
H6EE C6ET H6EF 109.5 . . ?
C8ET C7ET O2ET 123(3) . . ?
C8ET C7ET H7EC 118.3 . . ?
O2ET C7ET H7EC 118.3 . . ?
C7ET C8ET H8ED 109.5 . . ?
C7ET C8ET H8EE 109.5 . . ?
H8ED C8ET H8EE 109.5 . . ?
C7ET C8ET H8EF 109.5 . . ?
H8ED C8ET H8EF 109.5 . . ?
H8EE C8ET H8EF 109.5 . . ?
O9A S3A O8A 117.9(7) . . ?
O9A S3A O7A 112.6(7) . . ?
O8A S3A O7A 114.9(7) . . ?
O9A S3A C3A 102.7(9) . . ?
O8A S3A C3A 103.4(8) . . ?
O7A S3A C3A 102.6(7) . . ?
F7A C3A F8A 105.5(14) . . ?
F7A C3A F9A 103.8(14) . . ?
F8A C3A F9A 102.6(15) . . ?
F7A C3A S3A 116.6(13) . . ?
F8A C3A S3A 114.7(12) . . ?
F9A C3A S3A 112.1(13) . . ?
O6A S2A O4A 113.4(14) . . ?
O6A S2A O5A 125.1(18) . . ?
O4A S2A O5A 113.3(11) . . ?
O6A S2A C2A 104.0(14) . . ?
O4A S2A C2A 99.1(14) . . ?
O5A S2A C2A 95.4(13) . . ?
F4A C2A F5A 126(3) . . ?
F4A C2A F6A 101(2) . . ?
F5A C2A F6A 115(3) . . ?
F4A C2A S2A 105(2) . . ?
F5A C2A S2A 105(2) . . ?
F6A C2A S2A 102.2(17) . . ?
O11A S4A O12A 117.9(6) . . ?
O11A S4A O10A 114.7(6) . . ?
O12A S4A O10A 112.6(6) . . ?
O11A S4A C4A 103.4(9) . . ?
O12A S4A C4A 102.0(7) . . ?
O10A S4A C4A 103.8(10) . . ?
F10A C4A F12A 107.1(19) . . ?
F10A C4A F11A 101.9(19) . . ?
F12A C4A F11A 106.9(17) . . ?
F10A C4A S4A 113.7(17) . . ?
F12A C4A S4A 113.4(15) . . ?
F11A C4A S4A 113.0(16) . . ?
O3A S1A O2A 125.2(11) . . ?
O3A S1A O1A 102.9(14) . . ?
O2A S1A O1A 105.9(10) . . ?
O3A S1A C1A 111.9(14) . . ?
O2A S1A C1A 109.0(11) . . ?
O1A S1A C1A 98.0(13) . . ?
F1A C1A F3A 109(3) . . ?
F1A C1A F2A 99(2) . . ?
F3A C1A F2A 118(3) . . ?
F1A C1A S1A 114(2) . . ?
F3A C1A S1A 100(2) . . ?
F2A C1A S1A 117(2) . . ?

loop_
_geom_bond_atom_site_label_1
_geom_bond_atom_site_label_2
_geom_bond_distance
_geom_bond_site_symmetry_2
_geom_bond_publ_flag
Pt1 C19 1.976(14) . ?
Pt1 C20 1.986(15) . ?
Pt1 P5 2.299(4) . ?
Pt1 P6 2.309(4) . ?
Pt2 C7 1.947(15) . ?
Pt2 C13 2.012(16) . ?
Pt2 P8 2.296(5) . ?
Pt2 P7 2.299(5) . ?
Pd1 N3 2.078(10) . ?
Pd1 N2 2.090(10) 2_777 ?
Pd1 P1 2.309(3) . ?
Pd1 P2 2.309(3) . ?
Pd2 N1 2.082(10) . ?
Pd2 N4 2.088(11) . ?
Pd2 P3 2.288(3) . ?
Pd2 P4 2.291(3) . ?
Fe2 C16F 2.010(14) . ?
P1 C1F 1.783(11) . ?
P1 C8P 1.805(14) . ?
P1 C1P 1.822(13) . ?
P2 C13P 1.777(14) . ?
P2 C6F 1.808(12) . ?
P2 C19P 1.813(12) . ?
P3 C25P 1.788(14) . ?
P3 C17F 1.810(14) . ?
P3 C31P 1.819(12) . ?
P4 C13F 1.783(14) . ?
P4 C41P 1.797(15) . ?
P4 C36P 1.829(14) . ?
P5 C9E 1.814(15) . ?
P5 C7E 1.815(14) . ?
P5 C5E 1.831(14) . ?
P6 C1E 1.797(13) . ?
P6 C3E 1.802(12) . ?
P6 C20E 1.857(14) . ?
P7 C11E 1.814(13) . ?
P7 C15E 1.829(13) . ?
P7 C13E 1.832(12) . ?
P8 C16E 1.811(12) . ?
P8 C19E 1.826(16) . ?
P8 C23E 1.838(15) . ?
N1 C2 1.319(17) . ?
N1 C1 1.350(17) . ?
N2 C12 1.323(17) . ?
N2 C11 1.367(18) . ?
N2 Pd1 2.090(10) 2_777 ?
N3 C15 1.311(17) . ?
N3 C14 1.362(16) . ?
N4 C24 1.317(16) . ?
N4 C25 1.332(16) . ?
C1 C4 1.366(18) . ?
C1 H1A 0.9500 . ?
C2 C3 1.435(18) . ?
C2 H2A 0.9500 . ?
C3 C5 1.374(19) . ?
C3 H3A 0.9500 . ?
C4 C5 1.407(19) . ?
C4 H4A 0.9500 . ?
C5 C6 1.387(19) . ?
C6 C7 1.267(19) . ?
C8 C10 1.367(19) . ?
C8 C11 1.400(18) . ?
C8 H8A 0.9500 . ?
C9 C10 1.38(2) . ?
C9 C12 1.381(19) . ?
C9 H9A 0.9500 . ?
C10 C28 1.447(19) . ?
C11 H11A 0.9500 . ?
C12 H12A 0.9500 . ?
C13 C28 1.172(19) . ?
C14 C16 1.384(16) . ?
C14 H14A 0.9500 . ?
C15 C27 1.403(17) . ?
C15 H15A 0.9500 . ?
C16 C17 1.359(18) . ?
C16 H16A 0.9500 . ?
C17 C27 1.417(19) . ?
C17 C18 1.431(17) . ?
C18 C19 1.235(18) . ?
C20 C21 1.204(19) . ?
C21 C22 1.414(19) . ?
C22 C23 1.39(2) . ?
C22 C26 1.412(19) . ?
C23 C25 1.375(18) . ?
C23 H23A 0.9500 . ?
C24 C26 1.372(18) . ?
C24 H24A 0.9500 . ?
C25 H25A 0.9500 . ?
C26 H26A 0.9500 . ?
C27 H27A 0.9500 . ?
C1P C3P 1.353(16) . ?
C1P C2P 1.418(19) . ?
C2P C4P 1.36(2) . ?
C2P H2PA 0.9500 . ?
C3P C5P 1.404(19) . ?
C3P H3PA 0.9500 . ?
C4P C6P 1.34(2) . ?
C4P H4PA 0.9500 . ?
C5P C6P 1.37(2) . ?
C5P H5PA 0.9500 . ?
C6P H6PA 0.9500 . ?
C7P C8P 1.372(18) . ?
C7P C9P 1.39(2) . ?
C7P H7PA 0.9500 . ?
C8P C12P 1.409(18) . ?
C9P C10P 1.39(2) . ?
C9P H9PA 0.9500 . ?
C10P C11P 1.39(3) . ?
C10P H10B 0.9500 . ?
C11P C12P 1.45(2) . ?
C11P H11B 0.9500 . ?
C12P H12B 0.9500 . ?
C13P C14P 1.372(18) . ?
C13P C16P 1.411(19) . ?
C14P C15P 1.40(2) . ?
C14P H14B 0.9500 . ?
C15P C18P 1.39(2) . ?
C15P H15B 0.9500 . ?
C16P C17P 1.39(2) . ?
C16P H16B 0.9500 . ?
C17P C18P 1.37(2) . ?
C17P H17A 0.9500 . ?
C18P H18A 0.9500 . ?
C19P C20P 1.353(18) . ?
C19P C21P 1.385(18) . ?
C20P C22P 1.384(19) . ?
C20P H20A 0.9500 . ?
C21P C24P 1.442(18) . ?
C21P H21A 0.9500 . ?
C22P C23P 1.38(2) . ?
C22P H22A 0.9500 . ?
C23P C24P 1.33(2) . ?
C23P H23B 0.9500 . ?
C24P H24B 0.9500 . ?
C25P C26P 1.370(12) . ?
C25P C27P 1.400(12) . ?
C26P C29P 1.370(13) . ?
C26P H26B 0.9500 . ?
C27P C28P 1.390(13) . ?
C27P H27B 0.9500 . ?
C28P C30P 1.388(13) . ?
C28P H28D 0.9500 . ?
C29P C30P 1.388(13) . ?
C29P H29A 0.9500 . ?
C30P H30A 0.9500 . ?
C31P C32P 1.374(13) . ?
C31P C33P 1.404(13) . ?
C32P C34P 1.403(13) . ?
C32P H32A 0.9500 . ?
C33P C35P 1.376(13) . ?
C33P H33A 0.9500 . ?
C34P C48P 1.376(14) . ?
C34P H34A 0.9500 . ?
C35P C48P 1.374(14) . ?
C35P H35A 0.9500 . ?
C36P C37P 1.37(2) . ?
C36P C38P 1.39(2) . ?
C37P C40P 1.43(2) . ?
C37P H37A 0.9500 . ?
C38P C39P 1.41(2) . ?
C38P H38A 0.9500 . ?
C39P C47P 1.33(3) . ?
C39P H39A 0.9500 . ?
C40P C47P 1.39(3) . ?
C40P H40A 0.9500 . ?
C41P C42P 1.374(18) . ?
C41P C43P 1.437(19) . ?
C42P C44P 1.40(2) . ?
C42P H42A 0.9500 . ?
C43P C45P 1.37(2) . ?
C43P H43A 0.9500 . ?
C44P C46P 1.34(2) . ?
C44P H44A 0.9500 . ?
C45P C46P 1.37(2) . ?
C45P H45A 0.9500 . ?
C46P H46A 0.9500 . ?
C47P H47A 0.9500 . ?
C48P H48A 0.9500 . ?
C1E C2E 1.43(2) . ?
C1E H1EA 0.9500 . ?
C2E H2EA 0.9800 . ?
C2E H2EB 0.9800 . ?
C2E H2EC 0.9800 . ?
C3E C4E 1.45(3) . ?
C3E H3EA 0.9900 . ?
C3E H3EB 0.9900 . ?
C4E H4EA 0.9800 . ?
C4E H4EB 0.9800 . ?
C4E H4EC 0.9800 . ?
C5E C6E 1.49(3) . ?
C5E H5EA 0.9500 . ?
C6E H6EA 0.9800 . ?
C6E H6EB 0.9800 . ?
C6E H6EC 0.9800 . ?
C7E C8E 1.38(3) . ?
C7E H7EA 0.9900 . ?
C7E H7EB 0.9900 . ?
C8E H8EA 0.9800 . ?
C8E H8EB 0.9800 . ?
C8E H8EC 0.9800 . ?
C9E C10E 1.35(3) . ?
C9E H9EA 0.9500 . ?
C10E H10C 0.9800 . ?
C10E H10D 0.9800 . ?
C10E H10E 0.9800 . ?
C11E C12E 1.61(3) . ?
C11E H11C 0.9900 . ?
C11E H11D 0.9900 . ?
C12E H12C 0.9800 . ?
C12E H12D 0.9800 . ?
C12E H12E 0.9800 . ?
C13E C14E 1.51(2) . ?
C13E H13A 0.9900 . ?
C13E H13B 0.9900 . ?
C14E H14C 0.9800 . ?
C14E H14D 0.9800 . ?
C14E H14E 0.9800 . ?
C15E C22E 1.55(3) . ?
C15E H15C 0.9900 . ?
C15E H15D 0.9900 . ?
C16E C17E 1.67(4) . ?
C16E H16C 0.9900 . ?
C16E H16D 0.9900 . ?
C17E H17B 0.9800 . ?
C17E H17C 0.9800 . ?
C17E H17D 0.9800 . ?
C18E C19E 1.55(4) . ?
C18E H18B 0.9800 . ?
C18E H18C 0.9800 . ?
C18E H18D 0.9800 . ?
C19E H19A 0.9900 . ?
C19E H19B 0.9900 . ?
C20E C21E 1.62(4) . ?
C20E H20B 0.9900 . ?
C20E H20C 0.9900 . ?
C21E H21B 0.9800 . ?
C21E H21C 0.9800 . ?
C21E H21D 0.9800 . ?
C22E H22B 0.9800 . ?
C22E H22C 0.9800 . ?
C22E H22D 0.9800 . ?
C23E C24E 1.34(4) . ?
C23E H23C 0.9900 . ?
C23E H23D 0.9900 . ?
C24E H24C 0.9800 . ?
C24E H24D 0.9800 . ?
C24E H24E 0.9800 . ?
C1F C3F 1.436(19) . ?
C1F C2F 1.465(17) . ?
C2F C5F 1.398(18) . ?
C2F H2FA 0.9500 . ?
C3F C4F 1.407(17) . ?
C3F H3FA 0.9500 . ?
C4F C5F 1.44(2) . ?
C4F H4FA 0.9500 . ?
C5F H5FA 0.9500 . ?
C6F C7F 1.428(19) . ?
C6F C10F 1.443(17) . ?
C7F C8F 1.408(19) . ?
C7F H7FA 0.9500 . ?
C8F C9F 1.39(3) . ?
C8F H8FA 0.9500 . ?
C9F C10F 1.47(3) . ?
C9F H9FA 0.9500 . ?
C10F H10F 0.9500 . ?
C11F C13F 1.42(2) . ?
C11F C14F 1.43(2) . ?
C11F H11E 0.9500 . ?
C12F C15F 1.40(2) . ?
C12F C13F 1.45(2) . ?
C12F H12F 0.9500 . ?
C14F C15F 1.40(2) . ?
C14F H14F 0.9500 . ?
C15F H15E 0.9500 . ?
C16F C19F 1.40(2) . ?
C16F C17F 1.412(18) . ?
C16F H16E 0.9500 . ?
C17F C18F 1.418(19) . ?
C18F C20F 1.365(19) . ?
C18F H18E 0.9500 . ?
C19F C20F 1.43(2) . ?
C19F H19C 0.9500 . ?
C20F H20D 0.9500 . ?
O1ET C1ET 1.27(2) . ?
O1ET C3ET 1.40(3) . ?
C1ET C2ET 1.44(3) . ?
C1ET H1EB 0.9500 . ?
C2ET H2ED 0.9800 . ?
C2ET H2EE 0.9800 . ?
C2ET H2EF 0.9800 . ?
C3ET C4ET 1.36(4) . ?
C3ET H3EC 0.9500 . ?
C4ET H4ED 0.9800 . ?
C4ET H4EE 0.9800 . ?
C4ET H4EF 0.9800 . ?
O2ET C5ET 1.28(3) . ?
O2ET C7ET 1.38(3) . ?
C5ET C6ET 1.45(3) . ?
C5ET H5EB 0.9500 . ?
C6ET H6ED 0.9800 . ?
C6ET H6EE 0.9800 . ?
C6ET H6EF 0.9800 . ?
C7ET C8ET 1.36(4) . ?
C7ET H7EC 0.9500 . ?
C8ET H8ED 0.9800 . ?
C8ET H8EE 0.9800 . ?
C8ET H8EF 0.9800 . ?
S3A O9A 1.405(11) . ?
S3A O8A 1.478(11) . ?
S3A O7A 1.494(10) . ?
S3A C3A 1.78(2) . ?
F7A C3A 1.342(17) . ?
F8A C3A 1.369(19) . ?
F9A C3A 1.41(2) . ?
S2A O6A 1.383(13) . ?
S2A O4A 1.492(15) . ?
S2A O5A 1.513(17) . ?
S2A C2A 1.79(3) . ?
F4A C2A 1.30(2) . ?
F5A C2A 1.35(3) . ?
F6A C2A 1.40(3) . ?
S4A O11A 1.415(10) . ?
S4A O12A 1.423(8) . ?
S4A O10A 1.457(10) . ?
S4A C4A 1.75(2) . ?
F10A C4A 1.33(3) . ?
F11A C4A 1.37(2) . ?
F12A C4A 1.34(2) . ?
S1A O3A 1.342(14) . ?
S1A O2A 1.404(10) . ?
S1A O1A 1.558(16) . ?
S1A C1A 1.73(3) . ?
F1A C1A 1.30(3) . ?
F2A C1A 1.37(2) . ?
F3A C1A 1.36(2) . ?

loop_
_geom_torsion_atom_site_label_1
_geom_torsion_atom_site_label_2
_geom_torsion_atom_site_label_3
_geom_torsion_atom_site_label_4
_geom_torsion
_geom_torsion_site_symmetry_1
_geom_torsion_site_symmetry_2
_geom_torsion_site_symmetry_3
_geom_torsion_site_symmetry_4
_geom_torsion_publ_flag
N3 Pd1 P1 C1F -173(2) . . . . ?
N2 Pd1 P1 C1F 169.9(7) 2_777 . . . ?
P2 Pd1 P1 C1F -11.8(6) . . . . ?
N3 Pd1 P1 C8P 65(2) . . . . ?
N2 Pd1 P1 C8P 48.4(6) 2_777 . . . ?
P2 Pd1 P1 C8P -133.3(5) . . . . ?
N3 Pd1 P1 C1P -53(2) . . . . ?
N2 Pd1 P1 C1P -70.1(6) 2_777 . . . ?
P2 Pd1 P1 C1P 108.2(5) . . . . ?
N3 Pd1 P2 C13P 98.5(5) . . . . ?
N2 Pd1 P2 C13P 87(3) 2_777 . . . ?
P1 Pd1 P2 C13P -78.6(4) . . . . ?
N3 Pd1 P2 C6F -135.1(6) . . . . ?
N2 Pd1 P2 C6F -147(3) 2_777 . . . ?
P1 Pd1 P2 C6F 47.8(5) . . . . ?
N3 Pd1 P2 C19P -17.4(6) . . . . ?
N2 Pd1 P2 C19P -29(3) 2_777 . . . ?
P1 Pd1 P2 C19P 165.5(5) . . . . ?
N1 Pd2 P3 C25P 106(2) . . . . ?
N4 Pd2 P3 C25P 78.6(5) . . . . ?
P4 Pd2 P3 C25P -100.5(5) . . . . ?
N1 Pd2 P3 C17F -129(2) . . . . ?
N4 Pd2 P3 C17F -156.7(6) . . . . ?
P4 Pd2 P3 C17F 24.2(5) . . . . ?
N1 Pd2 P3 C31P -10(2) . . . . ?
N4 Pd2 P3 C31P -37.5(6) . . . . ?
P4 Pd2 P3 C31P 143.4(5) . . . . ?
N1 Pd2 P4 C13F -164.7(7) . . . . ?
N4 Pd2 P4 C13F -154(2) . . . . ?
P3 Pd2 P4 C13F 19.7(6) . . . . ?
N1 Pd2 P4 C41P 71.0(6) . . . . ?
N4 Pd2 P4 C41P 81(2) . . . . ?
P3 Pd2 P4 C41P -104.6(5) . . . . ?
N1 Pd2 P4 C36P -45.0(7) . . . . ?
N4 Pd2 P4 C36P -35(2) . . . . ?
P3 Pd2 P4 C36P 139.4(6) . . . . ?
C19 Pt1 P5 C9E 98.8(16) . . . . ?
C20 Pt1 P5 C9E -77.8(16) . . . . ?
P6 Pt1 P5 C9E 26(4) . . . . ?
C19 Pt1 P5 C7E -25.7(12) . . . . ?
C20 Pt1 P5 C7E 157.8(12) . . . . ?
P6 Pt1 P5 C7E -99(4) . . . . ?
C19 Pt1 P5 C5E -147.8(12) . . . . ?
C20 Pt1 P5 C5E 35.6(12) . . . . ?
P6 Pt1 P5 C5E 139(3) . . . . ?
C19 Pt1 P6 C1E 40.1(10) . . . . ?
C20 Pt1 P6 C1E -143.3(10) . . . . ?
P5 Pt1 P6 C1E 113(3) . . . . ?
C19 Pt1 P6 C3E 176.8(9) . . . . ?
C20 Pt1 P6 C3E -6.6(9) . . . . ?
P5 Pt1 P6 C3E -110(3) . . . . ?
C19 Pt1 P6 C20E -63.6(11) . . . . ?
C20 Pt1 P6 C20E 113.0(11) . . . . ?
P5 Pt1 P6 C20E 9(4) . . . . ?
C7 Pt2 P7 C11E -165.4(9) . . . . ?
C13 Pt2 P7 C11E 12.4(9) . . . . ?
P8 Pt2 P7 C11E 122.9(15) . . . . ?
C7 Pt2 P7 C15E -41.3(8) . . . . ?
C13 Pt2 P7 C15E 136.5(8) . . . . ?
P8 Pt2 P7 C15E -113.1(15) . . . . ?
C7 Pt2 P7 C13E 74.9(8) . . . . ?
C13 Pt2 P7 C13E -107.3(8) . . . . ?
P8 Pt2 P7 C13E 3.1(16) . . . . ?
C7 Pt2 P8 C16E 163.0(10) . . . . ?
C13 Pt2 P8 C16E -14.7(10) . . . . ?
P7 Pt2 P8 C16E -125.4(15) . . . . ?
C7 Pt2 P8 C19E 9.6(18) . . . . ?
C13 Pt2 P8 C19E -168.1(18) . . . . ?
P7 Pt2 P8 C19E 81(2) . . . . ?
C7 Pt2 P8 C23E -80.4(12) . . . . ?
C13 Pt2 P8 C23E 102.0(12) . . . . ?
P7 Pt2 P8 C23E -8.7(19) . . . . ?
N4 Pd2 N1 C2 93.6(10) . . . . ?
P3 Pd2 N1 C2 66(3) . . . . ?
P4 Pd2 N1 C2 -88.0(9) . . . . ?
N4 Pd2 N1 C1 -76.9(9) . . . . ?
P3 Pd2 N1 C1 -105(2) . . . . ?
P4 Pd2 N1 C1 101.5(9) . . . . ?
N2 Pd1 N3 C15 -99.1(10) 2_777 . . . ?
P1 Pd1 N3 C15 -116(2) . . . . ?
P2 Pd1 N3 C15 82.3(9) . . . . ?
N2 Pd1 N3 C14 75.6(9) 2_777 . . . ?
P1 Pd1 N3 C14 59(3) . . . . ?
P2 Pd1 N3 C14 -103.0(8) . . . . ?
N1 Pd2 N4 C24 93.6(10) . . . . ?
P3 Pd2 N4 C24 -90.9(9) . . . . ?
P4 Pd2 N4 C24 83(3) . . . . ?
N1 Pd2 N4 C25 -78.6(9) . . . . ?
P3 Pd2 N4 C25 96.9(8) . . . . ?
P4 Pd2 N4 C25 -89(2) . . . . ?
C2 N1 C1 C4 1.5(18) . . . . ?
Pd2 N1 C1 C4 172.2(10) . . . . ?
C1 N1 C2 C3 -1.8(18) . . . . ?
Pd2 N1 C2 C3 -172.6(10) . . . . ?
N1 C2 C3 C5 0(2) . . . . ?
N1 C1 C4 C5 0(2) . . . . ?
C2 C3 C5 C6 -178.2(14) . . . . ?
C2 C3 C5 C4 1(2) . . . . ?
C1 C4 C5 C3 -1(2) . . . . ?
C1 C4 C5 C6 177.9(14) . . . . ?
C3 C5 C6 C7 -3(100) . . . . ?
C4 C5 C6 C7 178(100) . . . . ?
C5 C6 C7 Pt2 137(100) . . . . ?
C13 Pt2 C7 C6 0(45) . . . . ?
P8 Pt2 C7 C6 -61(34) . . . . ?
P7 Pt2 C7 C6 125(34) . . . . ?
C11 C8 C10 C9 0(2) . . . . ?
C11 C8 C10 C28 176.7(13) . . . . ?
C12 C9 C10 C8 -2(2) . . . . ?
C12 C9 C10 C28 -178.7(15) . . . . ?
C12 N2 C11 C8 -0.5(18) . . . . ?
Pd1 N2 C11 C8 174.3(9) 2_777 . . . ?
C10 C8 C11 N2 1.3(19) . . . . ?
C11 N2 C12 C9 -2(2) . . . . ?
Pd1 N2 C12 C9 -176.2(12) 2_777 . . . ?
C10 C9 C12 N2 3(3) . . . . ?
C7 Pt2 C13 C28 -14(23) . . . . ?
P8 Pt2 C13 C28 47(11) . . . . ?
P7 Pt2 C13 C28 -139(11) . . . . ?
C15 N3 C14 C16 3.1(17) . . . . ?
Pd1 N3 C14 C16 -171.8(9) . . . . ?
C14 N3 C15 C27 -1.9(19) . . . . ?
Pd1 N3 C15 C27 172.9(10) . . . . ?
N3 C14 C16 C17 -3.9(19) . . . . ?
C14 C16 C17 C27 3.3(19) . . . . ?
C14 C16 C17 C18 -179.2(13) . . . . ?
C16 C17 C18 C19 135(18) . . . . ?
C27 C17 C18 C19 -47(19) . . . . ?
C17 C18 C19 Pt1 -58(28) . . . . ?
C20 Pt1 C19 C18 -13(21) . . . . ?
P5 Pt1 C19 C18 -115(14) . . . . ?
P6 Pt1 C19 C18 63(14) . . . . ?
C19 Pt1 C20 C21 18(17) . . . . ?
P5 Pt1 C20 C21 120(10) . . . . ?
P6 Pt1 C20 C21 -58(10) . . . . ?
Pt1 C20 C21 C22 -62(18) . . . . ?
C20 C21 C22 C23 -4(12) . . . . ?
C20 C21 C22 C26 178(100) . . . . ?
C26 C22 C23 C25 -2.1(19) . . . . ?
C21 C22 C23 C25 179.6(12) . . . . ?
C25 N4 C24 C26 -0.1(18) . . . . ?
Pd2 N4 C24 C26 -172.0(9) . . . . ?
C24 N4 C25 C23 -1.8(19) . . . . ?
Pd2 N4 C25 C23 170.7(10) . . . . ?
C22 C23 C25 N4 3(2) . . . . ?
N4 C24 C26 C22 1(2) . . . . ?
C23 C22 C26 C24 0.3(19) . . . . ?
C21 C22 C26 C24 178.6(12) . . . . ?
N3 C15 C27 C17 1(2) . . . . ?
C16 C17 C27 C15 -1.9(18) . . . . ?
C18 C17 C27 C15 -179.5(12) . . . . ?
Pt2 C13 C28 C10 16(28) . . . . ?
C8 C10 C28 C13 -121(18) . . . . ?
C9 C10 C28 C13 56(19) . . . . ?
C1F P1 C1P C3P -51.7(12) . . . . ?
C8P P1 C1P C3P 57.8(12) . . . . ?
Pd1 P1 C1P C3P 175.8(9) . . . . ?
C1F P1 C1P C2P 123.4(11) . . . . ?
C8P P1 C1P C2P -127.1(11) . . . . ?
Pd1 P1 C1P C2P -9.1(13) . . . . ?
C3P C1P C2P C4P 0(2) . . . . ?
P1 C1P C2P C4P -174.7(12) . . . . ?
C2P C1P C3P C5P 1.7(19) . . . . ?
P1 C1P C3P C5P 176.9(10) . . . . ?
C1P C2P C4P C6P -2(2) . . . . ?
C1P C3P C5P C6P -3(2) . . . . ?
C2P C4P C6P C5P 1(3) . . . . ?
C3P C5P C6P C4P 2(2) . . . . ?
C9P C7P C8P C12P 0.3(17) . . . . ?
C9P C7P C8P P1 -172.0(10) . . . . ?
C1F P1 C8P C7P -64.8(10) . . . . ?
C1P P1 C8P C7P -170.2(9) . . . . ?
Pd1 P1 C8P C7P 67.2(9) . . . . ?
C1F P1 C8P C12P 123.1(9) . . . . ?
C1P P1 C8P C12P 17.7(11) . . . . ?
Pd1 P1 C8P C12P -104.9(9) . . . . ?
C8P C7P C9P C10P 0(2) . . . . ?
C7P C9P C10P C11P -1(2) . . . . ?
C9P C10P C11P C12P 2(2) . . . . ?
C7P C8P C12P C11P 0.7(16) . . . . ?
P1 C8P C12P C11P 172.8(9) . . . . ?
C10P C11P C12P C8P -1.8(19) . . . . ?
C6F P2 C13P C14P -137.6(9) . . . . ?
C19P P2 C13P C14P 111.7(10) . . . . ?
Pd1 P2 C13P C14P -9.7(10) . . . . ?
C6F P2 C13P C16P 46.3(12) . . . . ?
C19P P2 C13P C16P -64.4(12) . . . . ?
Pd1 P2 C13P C16P 174.2(10) . . . . ?
C16P C13P C14P C15P -3.6(19) . . . . ?
P2 C13P C14P C15P -179.9(10) . . . . ?
C13P C14P C15P C18P 2(2) . . . . ?
C14P C13P C16P C17P 3(2) . . . . ?
P2 C13P C16P C17P 178.7(13) . . . . ?
C13P C16P C17P C18P 0(3) . . . . ?
C16P C17P C18P C15P -2(3) . . . . ?
C14P C15P C18P C17P 1(2) . . . . ?
C13P P2 C19P C20P 147.8(10) . . . . ?
C6F P2 C19P C20P 31.2(12) . . . . ?
Pd1 P2 C19P C20P -92.7(10) . . . . ?
C13P P2 C19P C21P -35.6(11) . . . . ?
C6F P2 C19P C21P -152.2(10) . . . . ?
Pd1 P2 C19P C21P 83.9(11) . . . . ?
C21P C19P C20P C22P 1.9(19) . . . . ?
P2 C19P C20P C22P 178.5(11) . . . . ?
C20P C19P C21P C24P -0.7(19) . . . . ?
P2 C19P C21P C24P -177.3(10) . . . . ?
C19P C20P C22P C23P -2(2) . . . . ?
C20P C22P C23P C24P 0(2) . . . . ?
C22P C23P C24P C21P 1(2) . . . . ?
C19P C21P C24P C23P -1(2) . . . . ?
C17F P3 C25P C26P -115.1(13) . . . . ?
C31P P3 C25P C26P 135.1(12) . . . . ?
Pd2 P3 C25P C26P 15.9(14) . . . . ?
C17F P3 C25P C27P 69.2(12) . . . . ?
C31P P3 C25P C27P -40.5(12) . . . . ?
Pd2 P3 C25P C27P -159.7(10) . . . . ?
C27P C25P C26P C29P -2(2) . . . . ?
P3 C25P C26P C29P -177.7(15) . . . . ?
C26P C25P C27P C28P 1(2) . . . . ?
P3 C25P C27P C28P 176.4(11) . . . . ?
C25P C27P C28P C30P 2(2) . . . . ?
C25P C26P C29P C30P 1(3) . . . . ?
C27P C28P C30P C29P -3(3) . . . . ?
C26P C29P C30P C28P 2(3) . . . . ?
C25P P3 C31P C32P 150.9(12) . . . . ?
C17F P3 C31P C32P 39.3(13) . . . . ?
Pd2 P3 C31P C32P -88.2(12) . . . . ?
C25P P3 C31P C33P -30.6(12) . . . . ?
C17F P3 C31P C33P -142.1(11) . . . . ?
Pd2 P3 C31P C33P 90.4(11) . . . . ?
C33P C31P C32P C34P 0(2) . . . . ?
P3 C31P C32P C34P 178.5(16) . . . . ?
C32P C31P C33P C35P 1(2) . . . . ?
P3 C31P C33P C35P -177.2(11) . . . . ?
C31P C32P C34P C48P -1(3) . . . . ?
C31P C33P C35P C48P -2(2) . . . . ?
C13F P4 C36P C37P -139.1(13) . . . . ?
C41P P4 C36P C37P -27.9(14) . . . . ?
Pd2 P4 C36P C37P 91.4(13) . . . . ?
C13F P4 C36P C38P 47.3(13) . . . . ?
C41P P4 C36P C38P 158.5(11) . . . . ?
Pd2 P4 C36P C38P -82.2(11) . . . . ?
C38P C36P C37P C40P -3(2) . . . . ?
P4 C36P C37P C40P -176.5(12) . . . . ?
C37P C36P C38P C39P 2(2) . . . . ?
P4 C36P C38P C39P 176.0(13) . . . . ?
C36P C38P C39P C47P 0(3) . . . . ?
C36P C37P C40P C47P 2(2) . . . . ?
C13F P4 C41P C42P -113.7(12) . . . . ?
C36P P4 C41P C42P 135.4(11) . . . . ?
Pd2 P4 C41P C42P 19.0(12) . . . . ?
C13F P4 C41P C43P 67.9(12) . . . . ?
C36P P4 C41P C43P -43.0(12) . . . . ?
Pd2 P4 C41P C43P -159.4(10) . . . . ?
C43P C41P C42P C44P -0.8(19) . . . . ?
P4 C41P C42P C44P -179.4(11) . . . . ?
C42P C41P C43P C45P 0.9(19) . . . . ?
P4 C41P C43P C45P 179.5(11) . . . . ?
C41P C42P C44P C46P 0(2) . . . . ?
C41P C43P C45P C46P -1(2) . . . . ?
C42P C44P C46P C45P 0(2) . . . . ?
C43P C45P C46P C44P 0(3) . . . . ?
C38P C39P C47P C40P -1(3) . . . . ?
C37P C40P C47P C39P 0(3) . . . . ?
C33P C35P C48P C34P 1(3) . . . . ?
C32P C34P C48P C35P 1(4) . . . . ?
C3E P6 C1E C2E -99.0(19) . . . . ?
C20E P6 C1E C2E 155.3(19) . . . . ?
Pt1 P6 C1E C2E 42(2) . . . . ?
C1E P6 C3E C4E 70.8(18) . . . . ?
C20E P6 C3E C4E 169.5(17) . . . . ?
Pt1 P6 C3E C4E -68.2(18) . . . . ?
C9E P5 C5E C6E -70(3) . . . . ?
C7E P5 C5E C6E 40(3) . . . . ?
Pt1 P5 C5E C6E 169(2) . . . . ?
C9E P5 C7E C8E 172(2) . . . . ?
C5E P5 C7E C8E 66(2) . . . . ?
Pt1 P5 C7E C8E -59(2) . . . . ?
C7E P5 C9E C10E 76(3) . . . . ?
C5E P5 C9E C10E -174(3) . . . . ?
Pt1 P5 C9E C10E -54(3) . . . . ?
C15E P7 C11E C12E 58.6(17) . . . . ?
C13E P7 C11E C12E -50.0(17) . . . . ?
Pt2 P7 C11E C12E -172.4(12) . . . . ?
C11E P7 C13E C14E -65.3(16) . . . . ?
C15E P7 C13E C14E -174.9(15) . . . . ?
Pt2 P7 C13E C14E 62.0(15) . . . . ?
C11E P7 C15E C22E 72.5(17) . . . . ?
C13E P7 C15E C22E -177.9(15) . . . . ?
Pt2 P7 C15E C22E -58.0(16) . . . . ?
C19E P8 C16E C17E 103(3) . . . . ?
C23E P8 C16E C17E -170(2) . . . . ?
Pt2 P8 C16E C17E -51(2) . . . . ?
C16E P8 C19E C18E -73(3) . . . . ?
C23E P8 C19E C18E -173(2) . . . . ?
Pt2 P8 C19E C18E 81(2) . . . . ?
C1E P6 C20E C21E 165.8(19) . . . . ?
C3E P6 C20E C21E 54.4(19) . . . . ?
Pt1 P6 C20E C21E -75.4(18) . . . . ?
C16E P8 C23E C24E 64(3) . . . . ?
C19E P8 C23E C24E -180(3) . . . . ?
Pt2 P8 C23E C24E -62(3) . . . . ?
C8P P1 C1F C3F -171.0(10) . . . . ?
C1P P1 C1F C3F -59.8(11) . . . . ?
Pd1 P1 C1F C3F 66.8(12) . . . . ?
C8P P1 C1F C2F 9.7(13) . . . . ?
C1P P1 C1F C2F 120.9(12) . . . . ?
Pd1 P1 C1F C2F -112.4(10) . . . . ?
C3F C1F C2F C5F -1.1(13) . . . . ?
P1 C1F C2F C5F 178.3(9) . . . . ?
C2F C1F C3F C4F 1.4(14) . . . . ?
P1 C1F C3F C4F -178.1(9) . . . . ?
C1F C3F C4F C5F -1.1(14) . . . . ?
C1F C2F C5F C4F 0.4(14) . . . . ?
C3F C4F C5F C2F 0.4(14) . . . . ?
C13P P2 C6F C7F 155.5(10) . . . . ?
C19P P2 C6F C7F -93.4(11) . . . . ?
Pd1 P2 C6F C7F 29.8(12) . . . . ?
C13P P2 C6F C10F -20.0(13) . . . . ?
C19P P2 C6F C10F 91.1(13) . . . . ?
Pd1 P2 C6F C10F -145.8(11) . . . . ?
C10F C6F C7F C8F -0.1(15) . . . . ?
P2 C6F C7F C8F -176.4(9) . . . . ?
C6F C7F C8F C9F -1.3(16) . . . . ?
C7F C8F C9F C10F 2.2(18) . . . . ?
C7F C6F C10F C9F 1.4(15) . . . . ?
P2 C6F C10F C9F 177.4(10) . . . . ?
C8F C9F C10F C6F -2.2(17) . . . . ?
C14F C11F C13F C12F 0.0(16) . . . . ?
C14F C11F C13F P4 -174.6(11) . . . . ?
C15F C12F C13F C11F -0.6(16) . . . . ?
C15F C12F C13F P4 174.2(11) . . . . ?
C41P P4 C13F C11F 167.7(12) . . . . ?
C36P P4 C13F C11F -80.3(14) . . . . ?
Pd2 P4 C13F C11F 40.5(15) . . . . ?
C41P P4 C13F C12F -6.0(13) . . . . ?
C36P P4 C13F C12F 106.1(13) . . . . ?
Pd2 P4 C13F C12F -133.1(10) . . . . ?
C13F C11F C14F C15F 0.7(18) . . . . ?
C11F C14F C15F C12F -1(2) . . . . ?
C13F C12F C15F C14F 1.1(19) . . . . ?
C19F C16F C17F C18F -0.1(15) . . . . ?
Fe2 C16F C17F C18F -59.8(8) . . . . ?
C19F C16F C17F P3 177.6(10) . . . . ?
Fe2 C16F C17F P3 117.9(10) . . . . ?
C25P P3 C17F C16F -10.2(13) . . . . ?
C31P P3 C17F C16F 100.0(12) . . . . ?
Pd2 P3 C17F C16F -137.9(10) . . . . ?
C25P P3 C17F C18F 167.1(10) . . . . ?
C31P P3 C17F C18F -82.7(12) . . . . ?
Pd2 P3 C17F C18F 39.5(12) . . . . ?
C16F C17F C18F C20F -0.8(14) . . . . ?
P3 C17F C18F C20F -178.6(9) . . . . ?
C17F C16F C19F C20F 1.0(16) . . . . ?
Fe2 C16F C19F C20F 59.3(10) . . . . ?
C17F C18F C20F C19F 1.5(15) . . . . ?
C16F C19F C20F C18F -1.5(16) . . . . ?
C3ET O1ET C1ET C2ET -177(2) . . . . ?
C1ET O1ET C3ET C4ET 178(3) . . . . ?
C7ET O2ET C5ET C6ET -175(3) . . . . ?
C5ET O2ET C7ET C8ET -176(3) . . . . ?
O9A S3A C3A F7A -59.8(15) . . . . ?
O8A S3A C3A F7A 63.4(15) . . . . ?
O7A S3A C3A F7A -176.8(13) . . . . ?
O9A S3A C3A F8A 64.3(14) . . . . ?
O8A S3A C3A F8A -172.6(13) . . . . ?
O7A S3A C3A F8A -52.8(15) . . . . ?
O9A S3A C3A F9A -179.2(11) . . . . ?
O8A S3A C3A F9A -56.1(13) . . . . ?
O7A S3A C3A F9A 63.8(12) . . . . ?
O6A S2A C2A F4A 64(2) . . . . ?
O4A S2A C2A F4A -179(2) . . . . ?
O5A S2A C2A F4A -64(2) . . . . ?
O6A S2A C2A F5A -70(3) . . . . ?
O4A S2A C2A F5A 47(2) . . . . ?
O5A S2A C2A F5A 161(2) . . . . ?
O6A S2A C2A F6A 169(2) . . . . ?
O4A S2A C2A F6A -73.5(19) . . . . ?
O5A S2A C2A F6A 41.2(19) . . . . ?
O11A S4A C4A F10A -55.4(16) . . . . ?
O12A S4A C4A F10A 67.4(16) . . . . ?
O10A S4A C4A F10A -175.5(14) . . . . ?
O11A S4A C4A F12A 67.2(19) . . . . ?
O12A S4A C4A F12A -170.0(17) . . . . ?
O10A S4A C4A F12A -52.9(19) . . . . ?
O11A S4A C4A F11A -170.9(17) . . . . ?
O12A S4A C4A F11A -48(2) . . . . ?
O10A S4A C4A F11A 69.0(18) . . . . ?
O3A S1A C1A F1A -175(2) . . . . ?
O2A S1A C1A F1A 42(2) . . . . ?
O1A S1A C1A F1A -67(2) . . . . ?
O3A S1A C1A F3A 69(3) . . . . ?
O2A S1A C1A F3A -74(2) . . . . ?
O1A S1A C1A F3A 176(2) . . . . ?
O3A S1A C1A F2A -60(3) . . . . ?
O2A S1A C1A F2A 157.6(19) . . . . ?
O1A S1A C1A F2A 48(2) . . . . ?
